data_4334612
loop_
_publ_author_name
'Yang Chen'
'Elzbieta Trzop'
'Anna Makal'
'Jesse D. Sokolow'
'Philip Coppens'

_publ_contact_author_address
;         
Chemistry Department, University at Buffalo, SUNY, 
Buffalo, New York 14260-3000, 
United States.
;
_publ_contact_author_email coppens@buffalo.edu
_publ_contact_author_fax 1-716-645-6948
_publ_contact_author_name 'Philip Coppens'
_publ_contact_author_phone 1-716-645-4273
_publ_section_title
;
 Nanosized Alkali-Metal-Doped Ethoxotitanate Clusters
;
_journal_name_full 'Inorganic Chemistry'
_journal_page_first 4750
_journal_page_last 4752
_journal_paper_doi 10.1021/ic302692d
_journal_volume 52
_journal_year 2013
_chemical_formula_moiety
;
 1.1(C78 H195 Na O76 Ti28), 0.4(C78 H195 Na O78 Ti29), 
 0.4(C74 H185 Na O77 Ti29), 0.5(O)
;
_chemical_formula_sum 'C77 H192.5 Na O76.9 Ti28.45'
_chemical_formula_weight 3731.82
_chemical_name_systematic
;
 ? 
;
_space_group_IT_number 2
_symmetry_cell_setting triclinic
_symmetry_space_group_name_Hall '-P 1'
_symmetry_space_group_name_H-M 'P -1'
_atom_sites_solution_hydrogens geom
_atom_sites_solution_primary direct
_atom_sites_solution_secondary difmap
_audit_creation_method
;
  Olex2 1.1
  (compiled 2011.11.01 svn.r2039, GUI svn.r3906)
;
_cell_angle_alpha 91.44(3)
_cell_angle_beta 93.98(3)
_cell_angle_gamma 107.91(3)
_cell_formula_units_Z 2
_cell_length_a 16.368(3)
_cell_length_b 16.391(3)
_cell_length_c 28.014(6)
_cell_measurement_reflns_used 25108
_cell_measurement_temperature 90(2)
_cell_measurement_theta_max 26.41
_cell_measurement_theta_min 1.31
_cell_volume 7126(3)
_computing_cell_refinement 'Bruker SAINT'
_computing_data_collection 'Bruker APEX2'
_computing_data_reduction 'Bruker SAINT'
_computing_molecular_graphics
;
O. V. Dolomanov, L. J. Bourhis, R. J. Gildea, J. A. K. Howard and H. Puschmann,
OLEX2: a complete structure solution, refinement and analysis program.
J. Appl. Cryst. (2009). 42, 339-341.
;
_computing_publication_material
;
O. V. Dolomanov, L. J. Bourhis, R. J. Gildea, J. A. K. Howard and H. Puschmann,
OLEX2: a complete structure solution, refinement and analysis program.
J. Appl. Cryst. (2009). 42, 339-341.
;
_computing_structure_refinement
;
SHELXH, G.M. Sheldrick, Acta Cryst.
(2008). A64, 112-122
;
_computing_structure_solution 'SHELXS-97 (Sheldrick, 1990)'
_diffrn_ambient_temperature 90.0(3)
_diffrn_measured_fraction_theta_full 1.000
_diffrn_measured_fraction_theta_max 1.000
_diffrn_measurement_device_type 'Bruker APEX-II CCD'
_diffrn_measurement_method \w
_diffrn_radiation_monochromator 'multi-layered optics'
_diffrn_radiation_source 'rotating anode'
_diffrn_radiation_type MoK\a
_diffrn_radiation_wavelength 0.71073
_diffrn_reflns_av_R_equivalents 0.0556
_diffrn_reflns_av_sigmaI/netI 0.0496
_diffrn_reflns_limit_h_max 19
_diffrn_reflns_limit_h_min -19
_diffrn_reflns_limit_k_max 19
_diffrn_reflns_limit_k_min -19
_diffrn_reflns_limit_l_max 33
_diffrn_reflns_limit_l_min -33
_diffrn_reflns_number 115982
_diffrn_reflns_theta_full 25.00
_diffrn_reflns_theta_max 25.00
_diffrn_reflns_theta_min 1.31
_exptl_absorpt_coefficient_mu 1.587
_exptl_absorpt_correction_T_max 0.9393
_exptl_absorpt_correction_T_min 0.7968
_exptl_absorpt_correction_type multi-scan
_exptl_absorpt_process_details sadabs
_exptl_crystal_colour colorless
_exptl_crystal_density_diffrn 1.739
_exptl_crystal_description 'cut block'
_exptl_crystal_F_000 3810
_exptl_crystal_size_max 0.15
_exptl_crystal_size_mid 0.06
_exptl_crystal_size_min 0.04
_refine_diff_density_max 1.153
_refine_diff_density_min -1.166
_refine_diff_density_rms 0.100
_refine_ls_extinction_method none
_refine_ls_goodness_of_fit_ref 1.031
_refine_ls_hydrogen_treatment constr
_refine_ls_matrix_type full
_refine_ls_number_parameters 1756
_refine_ls_number_reflns 25108
_refine_ls_number_restraints 220
_refine_ls_restrained_S_all 1.044
_refine_ls_R_factor_all 0.0904
_refine_ls_R_factor_gt 0.0554
_refine_ls_shift/su_max 0.013
_refine_ls_shift/su_mean 0.000
_refine_ls_structure_factor_coef Fsqd
_refine_ls_weighting_details 'calc w=1/[\s^2^(Fo^2^)+(0.0616P)^2^+26.6193P] where P=(Fo^2^+2Fc^2^)/3'
_refine_ls_weighting_scheme calc
_refine_ls_wR_factor_gt 0.1323
_refine_ls_wR_factor_ref 0.1541
_reflns_number_gt 17204
_reflns_number_total 25108
_reflns_threshold_expression >2sigma(I)
_cod_data_source_file ic302692d_si_002_2.cif
_cod_data_source_block Ti28deltaNa
_cod_original_cell_volume 7126(2)
_cod_original_formula_sum 'C77 H192.50 Na O76.90 Ti28.45'
_cod_database_code 4334612

loop_
_space_group_symop_id
_space_group_symop_operation_xyz
1 'x, y, z'
2 '-x, -y, -z'

loop_
_atom_site_label
_atom_site_type_symbol
_atom_site_fract_x
_atom_site_fract_y
_atom_site_fract_z
_atom_site_U_iso_or_equiv
_atom_site_adp_type
_atom_site_occupancy
_atom_site_symmetry_multiplicity
_atom_site_calc_flag
_atom_site_refinement_flags
_atom_site_disorder_assembly
_atom_site_disorder_group
C1 C 0.9443(5) 1.2105(4) 0.0981(3) 0.0528(19) Uani 1 1 d . . .
H1A H 0.9929 1.2582 0.1133 0.063 Uiso 1 1 calc R . .
H1B H 0.9044 1.2358 0.0803 0.063 Uiso 1 1 calc R . .
C2 C 0.9774(5) 1.1612(5) 0.0642(3) 0.063(2) Uani 1 1 d . . .
H2A H 1.0206 1.1399 0.0811 0.094 Uiso 1 1 calc R . .
H2B H 1.0039 1.1983 0.0389 0.094 Uiso 1 1 calc R . .
H2C H 0.9299 1.1126 0.0499 0.094 Uiso 1 1 calc R . .
C3 C 1.2040(5) 1.1855(6) 0.1462(3) 0.080(3) Uani 1 1 d D . .
H3A H 1.1790 1.2325 0.1516 0.095 Uiso 1 1 calc R . .
H3B H 1.1801 1.1572 0.1144 0.095 Uiso 1 1 calc R . .
C4 C 1.2977(5) 1.2219(7) 0.1461(4) 0.102(4) Uani 1 1 d D . .
H4A H 1.3212 1.2535 0.1767 0.153 Uiso 1 1 calc R . .
H4B H 1.3116 1.2609 0.1198 0.153 Uiso 1 1 calc R . .
H4C H 1.3229 1.1754 0.1417 0.153 Uiso 1 1 calc R . .
C5 C 1.2898(5) 0.8933(6) 0.1749(3) 0.066(2) Uani 1 1 d D . .
H5A H 1.3022 0.8434 0.1601 0.079 Uiso 1 1 calc R A 1
H5B H 1.3431 0.9284 0.1936 0.079 Uiso 1 1 calc R A 1
C6 C 1.2701(6) 0.9454(7) 0.1360(3) 0.097(3) Uani 1 1 d D B 1
H6A H 1.2185 0.9112 0.1163 0.146 Uiso 1 1 calc R B 1
H6B H 1.3188 0.9629 0.1161 0.146 Uiso 1 1 calc R B 1
H6C H 1.2598 0.9964 0.1499 0.146 Uiso 1 1 calc R B 1
C7A C 1.156(3) 0.728(3) 0.0639(19) 0.063(11) Uiso 0.20(2) 1 d P C 26
H7AA H 1.1532 0.7798 0.0469 0.075 Uiso 0.20 1 calc P C 26
H7AB H 1.1903 0.7498 0.0948 0.075 Uiso 0.20 1 calc P C 26
C8 C 1.1892(11) 0.7402(15) 0.0298(7) 0.136(7) Uani 0.80(2) 1 d PU C 27
H8A H 1.2270 0.7627 0.0590 0.204 Uiso 0.80(2) 1 calc PR C 27
H8B H 1.2074 0.7792 0.0039 0.204 Uiso 0.80(2) 1 calc PR C 27
H8C H 1.1927 0.6834 0.0206 0.204 Uiso 0.80(2) 1 calc PR C 27
C9 C 0.8136(9) 0.6710(6) -0.0277(3) 0.124(5) Uani 1 1 d D D 1
H9A H 0.8762 0.7002 -0.0215 0.148 Uiso 1 1 calc R D 1
H9B H 0.7879 0.7133 -0.0417 0.148 Uiso 1 1 calc R D 1
C10 C 0.8013(11) 0.6008(8) -0.0640(4) 0.169(7) Uani 1 1 d D D 1
H10A H 0.8095 0.5506 -0.0484 0.254 Uiso 1 1 calc R D 1
H10B H 0.8434 0.6194 -0.0879 0.254 Uiso 1 1 calc R D 1
H10C H 0.7429 0.5856 -0.0798 0.254 Uiso 1 1 calc R D 1
C13 C 1.0699(5) 1.2326(4) 0.2301(3) 0.0527(19) Uani 1 1 d . . .
H13A H 1.0179 1.2483 0.2368 0.063 Uiso 1 1 calc R . .
H13B H 1.0707 1.2262 0.1950 0.063 Uiso 1 1 calc R . .
C14 C 1.1469(6) 1.3011(4) 0.2494(3) 0.070(2) Uani 1 1 d . . .
H14A H 1.1405 1.3160 0.2827 0.105 Uiso 1 1 calc R . .
H14B H 1.1542 1.3518 0.2302 0.105 Uiso 1 1 calc R . .
H14C H 1.1976 1.2815 0.2480 0.105 Uiso 1 1 calc R . .
C15 C 1.2583(4) 1.0610(7) 0.2708(3) 0.105(4) Uani 1 1 d D E 17
H15A H 1.2693 1.0491 0.2374 0.126 Uiso 1 1 calc R E 17
H15B H 1.2714 1.0168 0.2908 0.126 Uiso 1 1 calc R E 17
C16 C 1.3158(7) 1.1442(7) 0.2874(4) 0.133(5) Uani 1 1 d D E 17
H16A H 1.2988 1.1888 0.2705 0.199 Uiso 1 1 calc R E 17
H16B H 1.3748 1.1478 0.2809 0.199 Uiso 1 1 calc R E 17
H16C H 1.3127 1.1524 0.3219 0.199 Uiso 1 1 calc R E 17
C17 C 1.1586(5) 0.6409(5) 0.1706(3) 0.074(3) Uani 1 1 d D C 1
H17A H 1.1843 0.6495 0.2041 0.089 Uiso 1 1 calc . F 1
H17B H 1.1851 0.6937 0.1537 0.089 Uiso 1 1 calc . G 1
C18 C 1.1776(8) 0.5679(7) 0.1472(5) 0.127(5) Uani 1 1 d D C 1
H18A H 1.2358 0.5872 0.1364 0.191 Uiso 1 1 calc R C 1
H18B H 1.1358 0.5451 0.1196 0.191 Uiso 1 1 calc R C 1
H18C H 1.1737 0.5228 0.1701 0.191 Uiso 1 1 calc R C 1
C19 C 0.9096(6) 0.5199(5) 0.0617(3) 0.080(3) Uani 1 1 d D C 1
H19A H 0.9271 0.5650 0.0383 0.096 Uiso 1 1 calc R C 1
H19B H 0.8472 0.4902 0.0549 0.096 Uiso 1 1 calc R C 1
C20 C 0.9570(8) 0.4576(6) 0.0554(4) 0.129(5) Uani 1 1 d D C 1
H20A H 1.0188 0.4863 0.0627 0.193 Uiso 1 1 calc R C 1
H20B H 0.9465 0.4343 0.0222 0.193 Uiso 1 1 calc R C 1
H20C H 0.9373 0.4108 0.0771 0.193 Uiso 1 1 calc R C 1
C21 C 0.6384(4) 0.7776(4) -0.0002(2) 0.0454(17) Uani 1 1 d . . .
H21A H 0.6071 0.7156 0.0008 0.055 Uiso 1 1 calc R H 1
H21B H 0.6945 0.7836 -0.0133 0.055 Uiso 1 1 calc R H 1
C22 C 0.5878(6) 0.8187(6) -0.0319(3) 0.073(3) Uani 1 1 d . I 1
H22A H 0.5315 0.8109 -0.0196 0.109 Uiso 1 1 calc R I 1
H22B H 0.5798 0.7921 -0.0644 0.109 Uiso 1 1 calc R I 1
H22C H 0.6188 0.8801 -0.0328 0.109 Uiso 1 1 calc R I 1
C23 C 0.7108(4) 1.0648(4) 0.0690(2) 0.0462(17) Uani 1 1 d . . .
H23A H 0.7659 1.0820 0.0537 0.055 Uiso 1 1 calc R . .
H23B H 0.7153 1.1064 0.0961 0.055 Uiso 1 1 calc R . .
C24 C 0.6395(6) 1.0661(5) 0.0338(3) 0.078(3) Uani 1 1 d . . .
H24A H 0.6349 1.0244 0.0072 0.117 Uiso 1 1 calc R . .
H24B H 0.6512 1.1236 0.0215 0.117 Uiso 1 1 calc R . .
H24C H 0.5854 1.0510 0.0494 0.117 Uiso 1 1 calc R . .
C25 C 0.9194(13) 1.2301(9) 0.3500(8) 0.108(5) Uani 0.68(2) 1 d PDU J 34
H25A H 0.9069 1.1996 0.3800 0.130 Uiso 0.68(2) 1 calc PR J 34
H25B H 0.8650 1.2359 0.3352 0.130 Uiso 0.68(2) 1 calc PR J 34
C26 C 0.9830(11) 1.3168(9) 0.3610(7) 0.108(5) Uani 0.68(2) 1 d PDU J 34
H26A H 1.0357 1.3207 0.3453 0.162 Uiso 0.68(2) 1 calc PR J 34
H26B H 0.9967 1.3258 0.3957 0.162 Uiso 0.68(2) 1 calc PRD J 34
H26C H 0.9585 1.3607 0.3492 0.162 Uiso 0.68(2) 1 calc PR J 34
C27 C 1.0761(5) 1.1176(5) 0.3848(3) 0.058(2) Uani 1 1 d . E .
H27A H 1.0896 1.0799 0.4091 0.070 Uiso 1 1 calc R . .
H27B H 1.0286 1.1372 0.3955 0.070 Uiso 1 1 calc R . .
C28 C 1.1545(6) 1.1943(6) 0.3806(3) 0.093(3) Uani 1 1 d U . .
H28A H 1.2016 1.1749 0.3701 0.139 Uiso 1 1 calc R . .
H28B H 1.1720 1.2253 0.4119 0.139 Uiso 1 1 calc R . .
H28C H 1.1406 1.2325 0.3572 0.139 Uiso 1 1 calc R . .
C29 C 1.2175(5) 0.9848(7) 0.4082(3) 0.078(3) Uani 1 1 d DU E .
H29A H 1.1964 0.9273 0.4215 0.094 Uiso 1 1 calc R . .
H29B H 1.2065 1.0266 0.4310 0.094 Uiso 1 1 calc R . .
C30 C 1.3106(5) 1.0065(8) 0.4047(4) 0.109(4) Uani 1 1 d DU . .
H30A H 1.3223 0.9648 0.3827 0.164 Uiso 1 1 calc R . .
H30B H 1.3392 1.0050 0.4364 0.164 Uiso 1 1 calc R . .
H30C H 1.3326 1.0642 0.3926 0.164 Uiso 1 1 calc R . .
C31 C 1.0955(6) 0.5246(7) 0.3036(4) 0.093(2) Uani 1 1 d . C 2
H31A H 1.0620 0.4630 0.2990 0.112 Uiso 1 1 calc R C 2
H31B H 1.0801 0.5464 0.3339 0.112 Uiso 1 1 calc R C 2
C32 C 1.1858(6) 0.5325(7) 0.3084(4) 0.093(2) Uani 1 1 d . C 2
H32A H 1.2029 0.5152 0.2778 0.140 Uiso 1 1 calc R C 2
H32B H 1.1964 0.4953 0.3333 0.140 Uiso 1 1 calc R C 2
H32C H 1.2194 0.5922 0.3172 0.140 Uiso 1 1 calc R C 2
C33 C 0.9036(6) 0.4276(5) 0.2239(3) 0.071(3) Uani 1 1 d . C .
H33A H 0.8412 0.3971 0.2242 0.086 Uiso 1 1 calc R . .
H33B H 0.9300 0.4326 0.2572 0.086 Uiso 1 1 calc R . .
C34 C 0.9444(7) 0.3766(6) 0.1925(5) 0.108(4) Uani 1 1 d . . .
H34A H 0.9211 0.3751 0.1592 0.162 Uiso 1 1 calc R . .
H34B H 0.9315 0.3179 0.2033 0.162 Uiso 1 1 calc R . .
H34C H 1.0069 0.4040 0.1946 0.162 Uiso 1 1 calc R . .
C35 C 0.7194(8) 0.3473(6) 0.1358(3) 0.102(3) Uani 1 1 d DU C .
H35A H 0.6613 0.3489 0.1425 0.123 Uiso 1 1 calc R . .
H35B H 0.7386 0.3141 0.1608 0.123 Uiso 1 1 calc R . .
C36 C 0.7141(7) 0.3038(6) 0.0890(3) 0.105(4) Uani 1 1 d D . .
H36A H 0.6935 0.3355 0.0642 0.157 Uiso 1 1 calc R . .
H36B H 0.6739 0.2454 0.0891 0.157 Uiso 1 1 calc R . .
H36C H 0.7712 0.3011 0.0824 0.157 Uiso 1 1 calc R . .
C37A C 0.4217(6) 0.6292(11) 0.0775(5) 0.070(4) Uani 0.632(15) 1 d PDU K 19
H37A H 0.3909 0.6540 0.1001 0.084 Uiso 0.632(15) 1 calc PR K 19
H37B H 0.4187 0.5709 0.0874 0.084 Uiso 0.632(15) 1 calc PR K 19
C38A C 0.3797(15) 0.624(2) 0.0284(6) 0.147(8) Uani 0.632(15) 1 d PDU K 19
H38A H 0.3206 0.6254 0.0302 0.220 Uiso 0.632(15) 1 calc PR K 19
H38B H 0.3785 0.5700 0.0119 0.220 Uiso 0.632(15) 1 calc PR K 19
H38C H 0.4121 0.6725 0.0107 0.220 Uiso 0.632(15) 1 calc PR K 19
C39 C 0.4700(5) 0.8411(6) 0.1189(3) 0.061(2) Uani 1 1 d . K .
H39A H 0.4570 0.8777 0.1441 0.074 Uiso 1 1 calc R . .
H39B H 0.4339 0.7811 0.1225 0.074 Uiso 1 1 calc R . .
C40 C 0.4480(6) 0.8695(7) 0.0706(3) 0.093(3) Uani 1 1 d . . .
H40A H 0.4832 0.9290 0.0671 0.139 Uiso 1 1 calc R . .
H40B H 0.3869 0.8656 0.0674 0.139 Uiso 1 1 calc R . .
H40C H 0.4594 0.8325 0.0456 0.139 Uiso 1 1 calc R . .
C41 C 0.5322(6) 1.0528(6) 0.1770(4) 0.089(3) Uani 1 1 d . K .
H41A H 0.5556 1.0796 0.2092 0.106 Uiso 1 1 calc R . .
H41B H 0.4782 1.0062 0.1809 0.106 Uiso 1 1 calc R . .
C42 C 0.5124(8) 1.1170(7) 0.1473(4) 0.112(4) Uani 1 1 d . . .
H42A H 0.5644 1.1663 0.1460 0.168 Uiso 1 1 calc R . .
H42B H 0.4674 1.1359 0.1610 0.168 Uiso 1 1 calc R . .
H42C H 0.4921 1.0920 0.1148 0.168 Uiso 1 1 calc R . .
C43 C 0.7502(5) 1.1698(3) 0.2416(3) 0.058(2) Uani 1 1 d D . .
H43A H 0.7301 1.1603 0.2072 0.070 Uiso 1 1 calc R . .
H43B H 0.8118 1.2041 0.2445 0.070 Uiso 1 1 calc R . .
C44 C 0.7000(8) 1.2152(6) 0.2664(4) 0.115(5) Uani 1 1 d D . .
H44A H 0.7347 1.2479 0.2945 0.172 Uiso 1 1 calc R . .
H44B H 0.6479 1.1737 0.2766 0.172 Uiso 1 1 calc R . .
H44C H 0.6839 1.2546 0.2446 0.172 Uiso 1 1 calc R . .
C45 C 1.1880(4) 0.7700(5) 0.3368(2) 0.0461(17) Uani 1 1 d . . .
H45A H 1.2153 0.8300 0.3283 0.055 Uiso 1 1 calc R . .
H45B H 1.1944 0.7314 0.3106 0.055 Uiso 1 1 calc R . .
C46 C 1.2329(5) 0.7526(6) 0.3836(3) 0.070(2) Uani 1 1 d . . .
H46A H 1.2236 0.7884 0.4099 0.105 Uiso 1 1 calc R . .
H46B H 1.2948 0.7662 0.3802 0.105 Uiso 1 1 calc R . .
H46C H 1.2090 0.6919 0.3905 0.105 Uiso 1 1 calc R . .
C49 C 0.4102(8) 0.5070(6) 0.1833(5) 0.070(5) Uani 0.566(17) 1 d PD L 7
H49A H 0.4510 0.4741 0.1792 0.084 Uiso 0.566(17) 1 calc PR L 7
H49B H 0.3725 0.5000 0.1533 0.084 Uiso 0.566(17) 1 calc PR L 7
C50 C 0.3574(11) 0.4749(12) 0.2239(7) 0.104(8) Uani 0.566(17) 1 d PD L 7
H50A H 0.3953 0.4742 0.2524 0.156 Uiso 0.566(17) 1 calc PR L 7
H50B H 0.3191 0.4166 0.2156 0.156 Uiso 0.566(17) 1 calc PR L 7
H50C H 0.3229 0.5127 0.2305 0.156 Uiso 0.566(17) 1 calc PR L 7
C51 C 0.4245(4) 0.7631(6) 0.2239(3) 0.060(2) Uani 1 1 d . L .
H51A H 0.3983 0.7244 0.1955 0.073 Uiso 1 1 calc R . .
H51B H 0.4227 0.8213 0.2166 0.073 Uiso 1 1 calc R . .
C52 C 0.3723(5) 0.7320(7) 0.2666(4) 0.088(3) Uani 1 1 d . . .
H52A H 0.3709 0.6729 0.2726 0.132 Uiso 1 1 calc R . .
H52B H 0.3133 0.7337 0.2597 0.132 Uiso 1 1 calc R . .
H52C H 0.3990 0.7692 0.2950 0.132 Uiso 1 1 calc R . .
C53A C 0.4787(8) 0.9544(7) 0.3026(4) 0.0586(12) Uani 0.602(9) 1 d PD L 23
H53A H 0.4725 0.9185 0.3309 0.070 Uiso 0.602(9) 1 calc PR L 23
H53B H 0.4212 0.9410 0.2850 0.070 Uiso 0.602(9) 1 calc PR L 23
C54A C 0.5079(8) 1.0465(7) 0.3195(5) 0.0586(12) Uani 0.602(9) 1 d PD L 23
H54A H 0.4667 1.0571 0.3407 0.088 Uiso 0.602(9) 1 calc PR L 23
H54B H 0.5112 1.0825 0.2918 0.088 Uiso 0.602(9) 1 calc PR L 23
H54C H 0.5648 1.0604 0.3369 0.088 Uiso 0.602(9) 1 calc PR L 23
C55 C 0.7236(8) 1.0850(9) 0.3960(4) 0.078(4) Uani 0.812(18) 1 d PD M 41
H55A H 0.6674 1.0391 0.3942 0.094 Uiso 0.812(18) 1 calc PR M 41
H55B H 0.7190 1.1283 0.3728 0.094 Uiso 0.812(18) 1 calc PR M 41
C56 C 0.7428(11) 1.1263(12) 0.4454(5) 0.125(6) Uani 0.812(18) 1 d PDU M 41
H56A H 0.7464 1.0834 0.4685 0.187 Uiso 0.812(18) 1 calc PR M 41
H56B H 0.6968 1.1500 0.4530 0.187 Uiso 0.812(18) 1 calc PR M 41
H56C H 0.7978 1.1725 0.4471 0.187 Uiso 0.812(18) 1 calc PR M 41
C57 C 0.9194(5) 0.9920(5) 0.4428(2) 0.059(2) Uani 1 1 d . M .
H57A H 0.9172 1.0508 0.4376 0.071 Uiso 1 1 calc R . .
H57B H 0.9798 0.9958 0.4525 0.071 Uiso 1 1 calc R . .
C58 C 0.8641(6) 0.9549(7) 0.4822(3) 0.092(3) Uani 1 1 d . . .
H58A H 0.8047 0.9537 0.4734 0.139 Uiso 1 1 calc R . .
H58B H 0.8859 0.9904 0.5118 0.139 Uiso 1 1 calc R . .
H58C H 0.8655 0.8964 0.4872 0.139 Uiso 1 1 calc R . .
C59A C 1.0046(16) 0.815(2) 0.4776(7) 0.081(3) Uani 0.292(10) 1 d PD M 24
H59A H 0.9527 0.7650 0.4792 0.097 Uiso 0.292(10) 1 calc PR M 24
H59B H 1.0030 0.8593 0.5021 0.097 Uiso 0.292(10) 1 calc PR M 24
C60A C 1.0837(16) 0.789(2) 0.4876(9) 0.081(3) Uani 0.292(10) 1 d PD M 24
H60A H 1.0995 0.7945 0.5221 0.121 Uiso 0.292(10) 1 calc PR M 24
H60B H 1.1310 0.8268 0.4711 0.121 Uiso 0.292(10) 1 calc PR M 24
H60C H 1.0724 0.7297 0.4759 0.121 Uiso 0.292(10) 1 calc PR M 24
C61 C 0.9417(7) 0.5355(10) 0.4120(3) 0.0644(12) Uani 0.547(8) 1 d PDU N 33
H61A H 0.9094 0.4738 0.4136 0.077 Uiso 0.547(8) 1 calc PR N 33
H61B H 0.9138 0.5684 0.4317 0.077 Uiso 0.547(8) 1 calc PR N 33
C62 C 1.0321(7) 0.5506(9) 0.4330(5) 0.0644(12) Uani 0.547(8) 1 d PDU N 33
H62A H 1.0525 0.5032 0.4227 0.097 Uiso 0.547(8) 1 calc PR N 33
H62B H 1.0334 0.5539 0.4680 0.097 Uiso 0.547(8) 1 calc PR N 33
H62C H 1.0694 0.6047 0.4220 0.097 Uiso 0.547(8) 1 calc PR N 33
C63 C 0.7843(10) 0.4266(7) 0.3121(5) 0.048(5) Uani 0.552(13) 1 d PD N 1
H63A H 0.8441 0.4264 0.3203 0.058 Uiso 0.552(13) 1 calc PR N 1
H63B H 0.7600 0.3858 0.2842 0.058 Uiso 0.552(13) 1 calc PR N 1
C64 C 0.7314(12) 0.3983(11) 0.3539(6) 0.067(6) Uani 0.552(13) 1 d PD N 1
H64A H 0.7238 0.4486 0.3705 0.101 Uiso 0.552(13) 1 calc PR N 1
H64B H 0.7609 0.3694 0.3761 0.101 Uiso 0.552(13) 1 calc PR N 1
H64C H 0.6748 0.3587 0.3425 0.101 Uiso 0.552(13) 1 calc PR N 1
C65A C 0.5633(6) 0.3622(7) 0.2158(4) 0.0625(12) Uani 0.669(10) 1 d PD N 43
H65A H 0.5741 0.3119 0.2004 0.075 Uiso 0.669(10) 1 calc PR N 43
H65B H 0.5327 0.3880 0.1918 0.075 Uiso 0.669(10) 1 calc PR N 43
C66A C 0.5117(7) 0.3363(7) 0.2571(4) 0.0625(12) Uani 0.669(10) 1 d PDU N 43
H66A H 0.5391 0.3042 0.2785 0.094 Uiso 0.669(10) 1 calc PR N 43
H66B H 0.4537 0.2998 0.2457 0.094 Uiso 0.669(10) 1 calc PR N 43
H66C H 0.5080 0.3875 0.2745 0.094 Uiso 0.669(10) 1 calc PR N 43
C67 C 0.4269(6) 0.4136(8) 0.3687(5) 0.0635(12) Uani 0.589(9) 1 d PD N 38
H67A H 0.4284 0.4220 0.4039 0.076 Uiso 0.589(9) 1 calc PR N 38
H67B H 0.4576 0.3717 0.3618 0.076 Uiso 0.589(9) 1 calc PR N 38
C68 C 0.3357(7) 0.3793(9) 0.3482(5) 0.0635(12) Uani 0.589(9) 1 d PD N 38
H68A H 0.3022 0.4139 0.3611 0.095 Uiso 0.589(9) 1 calc PR N 38
H68B H 0.3113 0.3196 0.3567 0.095 Uiso 0.589(9) 1 calc PR N 38
H68C H 0.3336 0.3820 0.3132 0.095 Uiso 0.589(9) 1 calc PR N 38
C69 C 0.4255(4) 0.6575(5) 0.3799(3) 0.063(2) Uani 1 1 d . N .
H69A H 0.3948 0.6179 0.3526 0.075 Uiso 1 1 calc R . .
H69B H 0.4185 0.7145 0.3743 0.075 Uiso 1 1 calc R . .
C70 C 0.3874(5) 0.6250(6) 0.4249(4) 0.085(3) Uani 1 1 d . . .
H70A H 0.3936 0.5683 0.4301 0.127 Uiso 1 1 calc R . .
H70B H 0.3262 0.6206 0.4224 0.127 Uiso 1 1 calc R . .
H70C H 0.4173 0.6647 0.4518 0.127 Uiso 1 1 calc R . .
C73 C 0.6866(7) 0.7801(8) 0.4940(4) 0.106(4) Uani 1 1 d D N 1
H73A H 0.7451 0.7806 0.5060 0.128 Uiso 1 1 calc R N 1
H73B H 0.6877 0.8404 0.4903 0.128 Uiso 1 1 calc R N 1
C74 C 0.6256(8) 0.7411(8) 0.5289(3) 0.114(4) Uani 1 1 d D N 1
H74A H 0.5719 0.7044 0.5120 0.171 Uiso 1 1 calc R N 1
H74B H 0.6137 0.7862 0.5481 0.171 Uiso 1 1 calc R N 1
H74C H 0.6504 0.7063 0.5499 0.171 Uiso 1 1 calc R N 1
C75 C 0.778(2) 0.6055(17) 0.5224(11) 0.122(4) Uani 0.426(15) 1 d PDU N 13
H75A H 0.7208 0.5845 0.5357 0.146 Uiso 0.426(15) 1 calc PR N 13
H75B H 0.8102 0.6591 0.5411 0.146 Uiso 0.426(15) 1 calc PR N 13
C76 C 0.823(2) 0.5413(18) 0.5336(10) 0.114(7) Uani 0.426(15) 1 d PDU N 13
H76A H 0.7942 0.4876 0.5148 0.172 Uiso 0.426(15) 1 calc PR N 13
H76B H 0.8221 0.5305 0.5678 0.172 Uiso 0.426(15) 1 calc PR N 13
H76C H 0.8830 0.5637 0.5254 0.172 Uiso 0.426(15) 1 calc PR N 13
C77 C 0.5821(9) 0.5232(9) 0.4454(4) 0.074(5) Uani 0.55 1 d PD N 1
H77A H 0.5228 0.5269 0.4426 0.088 Uiso 0.55 1 calc PR N 1
H77B H 0.6119 0.5538 0.4757 0.088 Uiso 0.55 1 calc PR N 1
C78 C 0.5803(12) 0.4325(10) 0.4450(6) 0.104(7) Uani 0.55 1 d PD N 1
H78A H 0.6394 0.4298 0.4483 0.157 Uiso 0.55 1 calc PR N 1
H78B H 0.5514 0.4033 0.4146 0.157 Uiso 0.55 1 calc PR N 1
H78C H 0.5490 0.4043 0.4717 0.157 Uiso 0.55 1 calc PR N 1
C79 C 0.634(2) 0.3291(16) 0.3939(10) 0.0589(8) Uani 0.20 1 d PD B 2
H79A H 0.6216 0.3569 0.4231 0.071 Uiso 0.20 1 calc PR B 2
H79B H 0.6907 0.3202 0.4005 0.071 Uiso 0.20 1 calc PR B 2
C80 C 0.567(2) 0.2426(13) 0.3852(13) 0.0589(8) Uani 0.20 1 d PD B 2
H80A H 0.5221 0.2466 0.3611 0.088 Uiso 0.20 1 calc PR B 2
H80B H 0.5408 0.2240 0.4152 0.088 Uiso 0.20 1 calc PR B 2
H80C H 0.5938 0.2009 0.3737 0.088 Uiso 0.20 1 calc PR B 2
C81 C 0.799(2) 0.3904(18) 0.4151(11) 0.0589(8) Uani 0.20 1 d PD B 2
H81A H 0.8620 0.4148 0.4207 0.071 Uiso 0.20 1 calc PR B 2
H81B H 0.7868 0.3460 0.3887 0.071 Uiso 0.20 1 calc PR B 2
C82 C 0.766(2) 0.3459(19) 0.4594(10) 0.0589(8) Uani 0.20 1 d PD B 2
H82A H 0.7578 0.3877 0.4827 0.088 Uiso 0.20 1 calc PR B 2
H82B H 0.8077 0.3196 0.4733 0.088 Uiso 0.20 1 calc PR B 2
H82C H 0.7108 0.3013 0.4510 0.088 Uiso 0.20 1 calc PR B 2
O1 O 0.6695(2) 0.6984(3) 0.35823(15) 0.0377(10) Uani 1 1 d . . .
O2 O 0.8243(2) 0.8385(2) 0.32541(13) 0.0265(8) Uani 1 1 d . B .
O3 O 0.7829(2) 0.6629(2) 0.28288(13) 0.0289(9) Uani 1 1 d . B .
O4 O 0.6678(2) 0.7662(2) 0.25784(14) 0.0287(9) Uani 1 1 d . B .
O5 O 0.8210(2) 0.8949(2) 0.22797(12) 0.0233(8) Uani 1 1 d . B .
O6 O 0.9253(2) 0.7992(2) 0.25047(12) 0.0225(8) Uani 1 1 d . B .
O7 O 0.7826(2) 0.7333(2) 0.18873(13) 0.0236(8) Uani 1 1 d . B .
O8 O 1.0038(2) 0.9892(2) 0.26128(13) 0.0255(8) Uani 1 1 d . B .
O9 O 0.9244(2) 0.6570(2) 0.18193(13) 0.0288(9) Uani 1 1 d . B .
O10 O 0.7137(2) 0.8541(2) 0.13520(13) 0.0280(9) Uani 1 1 d . B .
O11 O 0.8628(2) 0.9749(2) 0.11285(14) 0.0322(9) Uani 1 1 d . B .
O12 O 1.0002(2) 1.0530(2) 0.16882(14) 0.0324(9) Uani 1 1 d . B .
O13 O 1.0954(2) 0.9468(2) 0.19119(14) 0.0307(9) Uani 1 1 d . B .
O14 O 1.0593(3) 0.7912(2) 0.15349(14) 0.0350(10) Uani 1 1 d . B .
O15 O 0.9183(3) 0.7222(3) 0.09005(14) 0.0370(10) Uani 1 1 d . B .
O16 O 0.8184(3) 0.8152(2) 0.06746(14) 0.0344(9) Uani 1 1 d . B .
O17 O 0.7662(2) 1.0218(2) 0.17724(13) 0.0278(9) Uani 1 1 d . . .
O18 O 0.8920(2) 1.0795(2) 0.23161(13) 0.0283(9) Uani 1 1 d . . .
O19 O 1.1037(2) 0.8807(2) 0.27872(13) 0.0281(9) Uani 1 1 d . . .
O20 O 1.0691(2) 0.7378(2) 0.24447(14) 0.0311(9) Uani 1 1 d . . .
O21 O 0.7768(3) 0.6018(2) 0.11806(14) 0.0366(10) Uani 1 1 d . . .
O22 O 0.6862(2) 0.6877(2) 0.09721(14) 0.0350(10) Uani 1 1 d . . .
O23 O 0.6633(2) 0.9021(2) 0.21387(13) 0.0287(9) Uani 1 1 d . B .
O24 O 0.8709(2) 0.9974(2) 0.30454(13) 0.0282(9) Uani 1 1 d . B .
O25 O 0.9911(2) 0.8862(2) 0.33123(13) 0.0277(8) Uani 1 1 d . B .
O26 O 0.9344(2) 0.6477(2) 0.27454(14) 0.0313(9) Uani 1 1 d . B .
O27 O 0.7719(2) 0.5725(2) 0.20406(14) 0.0335(9) Uani 1 1 d . B .
O28 O 0.6187(2) 0.7148(2) 0.16937(14) 0.0316(9) Uani 1 1 d . B .
O29 O 0.7114(2) 0.9353(2) 0.30029(13) 0.0296(9) Uani 1 1 d . . .
O30 O 0.9305(2) 0.7326(2) 0.34924(13) 0.0291(9) Uani 1 1 d . . .
O31 O 0.6309(2) 0.5936(2) 0.21897(14) 0.0341(9) Uani 1 1 d . . .
O32 O 0.5303(3) 0.6261(3) 0.28683(16) 0.0415(11) Uani 1 1 d . . .
O33 O 0.5725(2) 0.8113(3) 0.33095(15) 0.0392(10) Uani 1 1 d . . .
O34 O 0.7093(3) 0.8741(3) 0.39023(14) 0.0403(10) Uani 1 1 d . . .
O35 O 0.8283(3) 0.7640(3) 0.41633(14) 0.0378(10) Uani 1 1 d . . .
O36 O 0.7914(3) 0.6075(3) 0.37931(15) 0.0389(10) Uani 1 1 d . . .
O37 O 0.6306(3) 0.5331(3) 0.30936(16) 0.0431(11) Uani 1 1 d . . .
O38 O 0.9007(3) 1.1605(2) 0.13433(14) 0.0333(9) Uani 1 1 d . . .
O39 O 1.1799(3) 1.1259(3) 0.18158(15) 0.0403(10) Uani 1 1 d . . .
O40 O 1.2264(2) 0.8627(3) 0.20679(15) 0.0400(10) Uani 1 1 d . B .
O41 O 1.0719(3) 0.6850(3) 0.07501(16) 0.0467(11) Uani 1 1 d . . .
O42 O 0.7807(3) 0.6504(3) 0.01513(15) 0.0474(12) Uani 1 1 d . . .
O43 O 0.7986(3) 0.9502(3) 0.01568(13) 0.0425(11) Uani 1 1 d D B .
O44 O 1.0657(2) 1.1524(2) 0.25094(15) 0.0350(10) Uani 1 1 d . . .
O45 O 1.1701(2) 1.0535(2) 0.27233(14) 0.0346(10) Uani 1 1 d D . .
O46 O 1.0680(3) 0.6265(3) 0.17028(16) 0.0398(10) Uani 1 1 d D . .
O47 O 0.9242(3) 0.5593(3) 0.10860(15) 0.0432(11) Uani 1 1 d D . .
O48 O 0.6528(3) 0.8165(3) 0.04762(14) 0.0384(10) Uani 1 1 d . B .
O49 O 0.6953(2) 0.9800(3) 0.08659(14) 0.0342(9) Uani 1 1 d . . .
O50 O 0.9527(3) 1.1828(3) 0.31867(16) 0.0450(11) Uani 1 1 d . . .
O51 O 1.0491(3) 1.0698(2) 0.33932(14) 0.0361(10) Uani 1 1 d . . .
O52 O 1.1706(3) 0.9842(3) 0.36485(15) 0.0427(11) Uani 1 1 d . . .
O53 O 1.0711(3) 0.5681(3) 0.26611(17) 0.0461(12) Uani 1 1 d . . .
O54 O 0.9158(3) 0.5109(2) 0.20646(16) 0.0417(11) Uani 1 1 d . . .
O55 O 0.7762(3) 0.4314(3) 0.13851(18) 0.0529(13) Uani 1 1 d . . .
O56 O 0.5086(3) 0.6808(3) 0.07905(17) 0.0524(13) Uani 1 1 d D . .
O57 O 0.5599(2) 0.8463(3) 0.12543(15) 0.0394(10) Uani 1 1 d . . .
O58 O 0.5910(3) 1.0173(3) 0.15852(16) 0.0437(11) Uani 1 1 d . . .
O59 O 0.7392(3) 1.0910(2) 0.26261(15) 0.0374(10) Uani 1 1 d D . .
O60 O 1.0994(2) 0.7560(3) 0.34241(14) 0.0348(10) Uani 1 1 d . . .
O61 O 0.6044(3) 0.5283(3) 0.12872(17) 0.0498(12) Uani 1 1 d . . .
O62 O 0.4556(3) 0.5942(3) 0.19339(18) 0.0508(12) Uani 1 1 d D . .
O63 O 0.5139(2) 0.7652(3) 0.23342(16) 0.0394(10) Uani 1 1 d . . .
O64 O 0.5348(3) 0.9324(3) 0.27289(18) 0.0586(12) Uani 1 1 d D . .
O65 O 0.7877(3) 1.0495(3) 0.38324(15) 0.0438(11) Uani 1 1 d D . .
O66 O 0.8918(3) 0.9406(3) 0.39835(14) 0.0362(10) Uani 1 1 d . . .
O67 O 1.0047(3) 0.8487(3) 0.43176(14) 0.0422(11) Uani 1 1 d D . .
O68 O 0.9360(3) 0.5591(3) 0.36375(19) 0.0644(12) Uani 1 1 d D . .
O69 O 0.7848(3) 0.5094(3) 0.30002(16) 0.0447(11) Uani 1 1 d D . .
O70 O 0.6415(3) 0.4227(3) 0.2336(2) 0.0625(12) Uani 1 1 d D . .
O71 O 0.6281(3) 0.5615(3) 0.40486(19) 0.0648(15) Uani 1 1 d D . .
O72 O 0.4681(3) 0.4913(3) 0.3492(2) 0.0635(12) Uani 1 1 d . . .
O73 O 0.5161(3) 0.6646(3) 0.38259(16) 0.0468(12) Uani 1 1 d . . .
O74 O 0.5467(3) 0.8282(3) 0.42966(17) 0.0505(12) Uani 1 1 d . . .
O75 O 0.6626(3) 0.7323(3) 0.44672(16) 0.0465(11) Uani 1 1 d . . .
O76 O 0.7630(3) 0.6276(3) 0.47772(16) 0.0509(12) Uani 1 1 d D . .
O77 O 0.6405(14) 0.3868(5) 0.3562(9) 0.0589(8) Uani 0.20 1 d PD B 2
O78 O 0.7671(11) 0.4561(14) 0.3988(7) 0.0589(8) Uani 0.20 1 d PD B 2
O79 O 0.6859(14) 0.4011(14) 0.3775(9) 0.0589(8) Uani 0.25 1 d P O 3
Na1 Na 0.96779(17) 0.89031(18) 0.12916(9) 0.0469(6) Uani 1 1 d . . .
Ti1 Ti 0.73345(7) 0.73983(7) 0.30810(4) 0.0322(2) Uani 1 1 d . . .
Ti2 Ti 0.72076(6) 0.81381(6) 0.19661(4) 0.0245(2) Uani 1 1 d . . .
Ti3 Ti 0.90768(6) 0.90009(6) 0.27758(3) 0.0226(2) Uani 1 1 d . . .
Ti4 Ti 0.85728(6) 0.68805(6) 0.22638(4) 0.0249(2) Uani 1 1 d . . .
Ti5 Ti 0.77634(6) 1.00070(6) 0.24702(4) 0.0270(2) Uani 1 1 d D B .
Ti6 Ti 1.01839(6) 0.77542(6) 0.30091(4) 0.0269(2) Uani 1 1 d . B .
Ti7 Ti 0.68554(7) 0.62195(7) 0.15654(4) 0.0336(3) Uani 1 1 d . B .
Ti8 Ti 0.88823(6) 1.05984(6) 0.16109(4) 0.0260(2) Uani 1 1 d . B .
Ti9 Ti 1.11408(6) 0.84710(7) 0.21114(4) 0.0285(2) Uani 1 1 d . B .
Ti10 Ti 0.80074(7) 0.69849(7) 0.07445(4) 0.0345(3) Uani 1 1 d . B .
Ti11 Ti 1.09075(6) 1.05359(6) 0.20930(4) 0.0291(2) Uani 1 1 d . B .
Ti12 Ti 1.00232(7) 0.68889(7) 0.12220(4) 0.0346(3) Uani 1 1 d . B .
Ti13 Ti 0.77531(7) 0.90424(7) 0.07205(4) 0.0312(2) Uani 1 1 d D B .
Ti14 Ti 0.96967(7) 1.09525(6) 0.28753(4) 0.0307(2) Uani 1 1 d . B .
Ti15 Ti 1.09649(6) 0.97777(7) 0.31500(4) 0.0301(2) Uani 1 1 d . B .
Ti16 Ti 1.01188(7) 0.61945(7) 0.22902(4) 0.0348(3) Uani 1 1 d . B .
Ti17 Ti 0.83794(8) 0.53851(7) 0.15410(4) 0.0389(3) Uani 1 1 d . B .
Ti18 Ti 0.60834(7) 0.75395(7) 0.10306(4) 0.0372(3) Uani 1 1 d . B .
Ti19 Ti 0.65658(7) 0.95091(7) 0.14971(4) 0.0320(3) Uani 1 1 d . B .
Ti20 Ti 0.78865(7) 0.94811(7) 0.35723(4) 0.0318(2) Uani 1 1 d . B .
Ti21 Ti 0.91752(7) 0.82954(7) 0.38613(4) 0.0312(2) Uani 1 1 d . B .
Ti22 Ti 0.86748(7) 0.61306(7) 0.33333(4) 0.0361(3) Uani 1 1 d . B .
Ti23 Ti 0.69276(7) 0.53109(7) 0.25716(5) 0.0399(3) Uani 1 1 d D B .
Ti24 Ti 0.55172(6) 0.65995(7) 0.22721(4) 0.0358(3) Uani 1 1 d . B .
Ti25 Ti 0.59892(7) 0.86071(7) 0.27467(4) 0.0341(3) Uani 1 1 d . B .
Ti26 Ti 0.60776(7) 0.78308(8) 0.39182(4) 0.0404(3) Uani 1 1 d . B .
Ti27 Ti 0.73602(7) 0.66495(8) 0.42103(4) 0.0393(3) Uani 1 1 d . B .
Ti28 Ti 0.56001(7) 0.58316(8) 0.34437(4) 0.0404(3) Uani 1 1 d . B .
Ti29 Ti 0.70238(19) 0.4980(2) 0.35824(13) 0.0589(8) Uani 0.45 1 d PD B 2
O80S O 0.9894(10) 0.8820(10) 0.0513(5) 0.038(4) Uani 0.25 1 d PDU C .
C72 C 0.4562(7) 0.8727(7) 0.4815(4) 0.112(4) Uani 1 1 d D N 2
H72A H 0.4053 0.8267 0.4681 0.169 Uiso 1 1 calc R N 2
H72B H 0.4400 0.9240 0.4891 0.169 Uiso 1 1 calc R N 2
H72C H 0.4800 0.8539 0.5108 0.169 Uiso 1 1 calc R N 2
C71 C 0.5207(9) 0.8925(7) 0.4468(5) 0.129(5) Uani 1 1 d D N 2
H71A H 0.4978 0.9177 0.4192 0.155 Uiso 1 1 calc R N 2
H71B H 0.5722 0.9374 0.4616 0.155 Uiso 1 1 calc R N 2
C60 C 0.9883(7) 0.7615(9) 0.4990(4) 0.081(3) Uani 0.708(10) 1 d PD M 25
H60D H 0.9921 0.8051 0.5244 0.121 Uiso 0.708(10) 1 calc PR M 25
H60E H 1.0075 0.7152 0.5124 0.121 Uiso 0.708(10) 1 calc PR M 25
H60F H 0.9285 0.7380 0.4855 0.121 Uiso 0.708(10) 1 calc PR M 25
C59 C 1.0435(7) 0.8008(9) 0.4612(4) 0.081(3) Uani 0.708(10) 1 d PD M 25
H59C H 1.0994 0.8387 0.4761 0.097 Uiso 0.708(10) 1 calc PR M 25
H59D H 1.0550 0.7552 0.4415 0.097 Uiso 0.708(10) 1 calc PR M 25
C12 C 0.9054(7) 1.0082(7) -0.0535(3) 0.125(3) Uani 1 1 d D P 15
H12A H 0.9567 1.0358 -0.0318 0.188 Uiso 1 1 calc R P 15
H12B H 0.8815 1.0519 -0.0662 0.188 Uiso 1 1 calc R P 15
H12C H 0.9213 0.9776 -0.0800 0.188 Uiso 1 1 calc R P 15
C50A C 0.3474(15) 0.4596(12) 0.1810(8) 0.076(7) Uiso 0.434(17) 1 d PD L 6
H50D H 0.3353 0.4751 0.1483 0.114 Uiso 0.434(17) 1 calc PR L 6
H50E H 0.2942 0.4226 0.1928 0.114 Uiso 0.434(17) 1 calc PR L 6
H50F H 0.3902 0.4289 0.1811 0.114 Uiso 0.434(17) 1 calc PR L 6
C49A C 0.3816(11) 0.5392(11) 0.2127(7) 0.082(8) Uiso 0.434(17) 1 d PD L 6
H49C H 0.3372 0.5684 0.2146 0.099 Uiso 0.434(17) 1 calc PR L 6
H49D H 0.3971 0.5243 0.2454 0.099 Uiso 0.434(17) 1 calc PR L 6
C7 C 1.1042(11) 0.7334(7) 0.0384(5) 0.080(5) Uani 0.80(2) 1 d P C 27
H7A H 1.1008 0.7919 0.0447 0.096 Uiso 0.80(2) 1 calc PR C 27
H7B H 1.0669 0.7093 0.0088 0.096 Uiso 0.80(2) 1 calc PR C 27
C75A C 0.7594(16) 0.5546(14) 0.5025(6) 0.122(4) Uani 0.574(15) 1 d PDU N 12
H75C H 0.7865 0.5183 0.4845 0.146 Uiso 0.574(15) 1 calc PR N 12
H75D H 0.6986 0.5209 0.5054 0.146 Uiso 0.574(15) 1 calc PR N 12
C8A C 1.204(3) 0.692(3) 0.0381(18) 0.063(11) Uiso 0.20(2) 1 d P C 26
H8AA H 1.1988 0.6346 0.0494 0.094 Uiso 0.20(2) 1 calc PR C 26
H8AB H 1.2647 0.7276 0.0422 0.094 Uiso 0.20(2) 1 calc PR C 26
H8AC H 1.1836 0.6874 0.0042 0.094 Uiso 0.20(2) 1 calc PR C 26
C76A C 0.8051(15) 0.5784(13) 0.5510(6) 0.099(6) Uani 0.574(15) 1 d PDU N 12
H76D H 0.8637 0.6165 0.5481 0.148 Uiso 0.574(15) 1 calc PR N 12
H76E H 0.8077 0.5265 0.5667 0.148 Uiso 0.574(15) 1 calc PR N 12
H76F H 0.7740 0.6081 0.5701 0.148 Uiso 0.574(15) 1 calc PR N 12
C37 C 0.4539(14) 0.5976(9) 0.0633(10) 0.070(4) Uani 0.368(15) 1 d PD K 18
H37C H 0.4488 0.5572 0.0895 0.084 Uiso 0.368(15) 1 calc PR K 18
H37D H 0.4764 0.5752 0.0357 0.084 Uiso 0.368(15) 1 calc PR K 18
C38 C 0.369(2) 0.610(4) 0.0492(14) 0.147(8) Uani 0.368(15) 1 d PD K 18
H38D H 0.3449 0.6262 0.0776 0.220 Uiso 0.368(15) 1 calc PR K 18
H38E H 0.3292 0.5556 0.0346 0.220 Uiso 0.368(15) 1 calc PR K 18
H38F H 0.3764 0.6546 0.0260 0.220 Uiso 0.368(15) 1 calc PR K 18
C48 C 0.5104(7) 0.4172(7) 0.0750(4) 0.128(5) Uani 1 1 d D Q 20
H48A H 0.4945 0.4007 0.0409 0.192 Uiso 1 1 calc R Q 20
H48B H 0.4625 0.4304 0.0892 0.192 Uiso 1 1 calc R Q 20
H48C H 0.5228 0.3698 0.0914 0.192 Uiso 1 1 calc R Q 20
C47 C 0.5894(5) 0.4957(5) 0.0802(3) 0.079(3) Uani 1 1 d D Q 20
H47A H 0.6401 0.4803 0.0706 0.095 Uiso 1 1 calc R Q 20
H47B H 0.5808 0.5403 0.0590 0.095 Uiso 1 1 calc R Q 20
C53 C 0.5271(11) 0.9952(9) 0.3061(6) 0.0586(12) Uani 0.398(9) 1 d PD L 22
H53C H 0.5190 1.0452 0.2896 0.070 Uiso 0.398(9) 1 calc PR L 22
H53D H 0.5788 1.0151 0.3291 0.070 Uiso 0.398(9) 1 calc PR L 22
C54 C 0.4488(11) 0.9496(12) 0.3311(7) 0.0586(12) Uani 0.398(9) 1 d PD L 22
H54D H 0.3970 0.9528 0.3125 0.088 Uiso 0.398(9) 1 calc PR L 22
H54E H 0.4524 0.9768 0.3631 0.088 Uiso 0.398(9) 1 calc PR L 22
H54F H 0.4457 0.8893 0.3341 0.088 Uiso 0.398(9) 1 calc PR L 22
C61A C 0.9933(11) 0.5829(11) 0.4053(5) 0.0644(12) Uani 0.453(8) 1 d PD N 32
H61C H 0.9857 0.6331 0.4226 0.077 Uiso 0.453(8) 1 calc PR N 32
H61D H 1.0538 0.5971 0.3970 0.077 Uiso 0.453(8) 1 calc PR N 32
C25A C 0.940(2) 1.273(2) 0.3841(9) 0.082(9) Uani 0.32(2) 1 d PDU J 35
H25C H 0.9111 1.2239 0.4028 0.123 Uiso 0.32(2) 1 calc PR J 35
H25D H 0.9227 1.3226 0.3933 0.123 Uiso 0.32(2) 1 calc PR J 35
H25E H 1.0027 1.2865 0.3905 0.123 Uiso 0.32(2) 1 calc PR J 35
C26A C 0.916(2) 1.250(2) 0.3318(9) 0.082(9) Uani 0.32(2) 1 d PDU J 35
H26D H 0.8525 1.2291 0.3255 0.098 Uiso 0.32(2) 1 calc PR J 35
H26E H 0.9390 1.3009 0.3128 0.098 Uiso 0.32(2) 1 calc PR J 35
C62A C 0.9686(11) 0.5007(11) 0.4369(4) 0.0644(12) Uani 0.453(8) 1 d P N 32
H62D H 0.9196 0.5008 0.4551 0.097 Uiso 0.453(8) 1 calc PR N 32
H62E H 1.0180 0.5021 0.4592 0.097 Uiso 0.453(8) 1 calc PRD N 32
H62F H 0.9530 0.4485 0.4159 0.097 Uiso 0.453(8) 1 calc PRD N 32
C67A C 0.3838(12) 0.4415(9) 0.3504(8) 0.0635(12) Uani 0.411(9) 1 d PD N 39
H67C H 0.3474 0.4603 0.3262 0.076 Uiso 0.411(9) 1 calc PR N 39
H67D H 0.3640 0.4491 0.3823 0.076 Uiso 0.411(9) 1 calc PR N 39
C68A C 0.3740(12) 0.3496(10) 0.3406(8) 0.0635(12) Uani 0.411(9) 1 d PD N 39
H68D H 0.3440 0.3311 0.3088 0.095 Uiso 0.411(9) 1 calc PR N 39
H68E H 0.3404 0.3154 0.3649 0.095 Uiso 0.411(9) 1 calc PR N 39
H68F H 0.4309 0.3416 0.3416 0.095 Uiso 0.411(9) 1 calc PR N 39
C11 C 0.8394(8) 0.9457(7) -0.0266(4) 0.125(3) Uani 1 1 d D . .
H11A H 0.7905 0.9222 -0.0511 0.150 Uiso 1 1 calc R P 15
H11B H 0.8643 0.8985 -0.0213 0.150 Uiso 1 1 calc R P 15
C66 C 0.5142(15) 0.3002(10) 0.2207(10) 0.0625(12) Uani 0.331(10) 1 d PD N 42
H66D H 0.5296 0.2808 0.1902 0.094 Uiso 0.331(10) 1 calc PR N 42
H66E H 0.4513 0.2835 0.2208 0.094 Uiso 0.331(10) 1 calc PR N 42
H66F H 0.5375 0.2736 0.2471 0.094 Uiso 0.331(10) 1 calc PR N 42
C56A C 0.722(5) 1.148(4) 0.416(3) 0.125(6) Uani 0.188(18) 1 d PDU M 40
H56D H 0.7784 1.1901 0.4126 0.187 Uiso 0.188(18) 1 calc PR M 40
H56E H 0.7010 1.1610 0.4467 0.187 Uiso 0.188(18) 1 calc PR M 40
H56F H 0.6814 1.1502 0.3897 0.187 Uiso 0.188(18) 1 calc PR M 40
C55A C 0.732(4) 1.060(3) 0.417(2) 0.078(4) Uani 0.188(18) 1 d PD M 40
H55C H 0.7546 1.0505 0.4496 0.094 Uiso 0.188(18) 1 calc PR M 40
H55D H 0.6745 1.0164 0.4102 0.094 Uiso 0.188(18) 1 calc PR M 40
C65 C 0.5504(7) 0.3941(11) 0.2268(11) 0.0625(12) Uani 0.331(10) 1 d PD N 42
H65C H 0.5322 0.4202 0.1981 0.075 Uiso 0.331(10) 1 calc PR N 42
H65D H 0.5268 0.4141 0.2548 0.075 Uiso 0.331(10) 1 calc PR N 42

loop_
_atom_site_aniso_label
_atom_site_aniso_U_11
_atom_site_aniso_U_22
_atom_site_aniso_U_33
_atom_site_aniso_U_23
_atom_site_aniso_U_13
_atom_site_aniso_U_12
C1 0.071(5) 0.041(4) 0.046(4) 0.013(3) 0.015(4) 0.014(4)
C2 0.067(5) 0.066(5) 0.059(5) 0.013(4) 0.020(4) 0.021(4)
C3 0.079(6) 0.078(6) 0.071(6) 0.024(5) 0.025(5) 0.002(5)
C4 0.076(7) 0.100(8) 0.107(8) 0.027(6) 0.045(6) -0.015(6)
C5 0.038(4) 0.088(6) 0.076(6) 0.030(5) 0.022(4) 0.019(4)
C6 0.073(7) 0.141(10) 0.090(7) 0.042(7) 0.039(6) 0.042(7)
C8 0.103(11) 0.162(15) 0.119(12) -0.005(11) 0.063(10) -0.005(10)
C9 0.204(14) 0.089(8) 0.076(7) 0.012(6) 0.071(9) 0.030(9)
C10 0.31(2) 0.138(12) 0.066(8) -0.008(8) 0.074(11) 0.061(13)
C13 0.053(4) 0.030(4) 0.071(5) 0.009(3) 0.008(4) 0.006(3)
C14 0.083(6) 0.029(4) 0.079(6) 0.005(4) 0.000(5) -0.007(4)
C15 0.049(5) 0.161(11) 0.070(6) 0.061(7) -0.016(5) -0.018(6)
C16 0.069(7) 0.153(12) 0.129(10) 0.047(9) -0.021(7) -0.034(7)
C17 0.080(6) 0.088(6) 0.076(6) 0.032(5) 0.029(5) 0.051(5)
C18 0.114(10) 0.117(10) 0.178(13) 0.003(9) 0.057(9) 0.067(8)
C19 0.094(7) 0.050(5) 0.084(6) -0.024(5) 0.037(5) -0.002(5)
C20 0.204(14) 0.071(7) 0.129(10) 0.005(7) 0.087(10) 0.051(8)
C21 0.046(4) 0.048(4) 0.034(4) -0.003(3) -0.012(3) 0.005(3)
C22 0.102(7) 0.077(6) 0.040(4) -0.007(4) -0.026(4) 0.038(5)
C23 0.044(4) 0.048(4) 0.047(4) 0.015(3) 0.004(3) 0.014(3)
C24 0.094(7) 0.061(5) 0.079(6) 0.016(5) -0.032(5) 0.030(5)
C25 0.146(9) 0.067(6) 0.108(9) -0.022(6) 0.033(7) 0.025(6)
C26 0.146(9) 0.067(6) 0.108(9) -0.022(6) 0.033(7) 0.025(6)
C27 0.071(5) 0.061(5) 0.040(4) -0.009(4) -0.011(4) 0.021(4)
C28 0.098(7) 0.067(6) 0.079(6) -0.026(5) -0.042(5) -0.011(5)
C29 0.058(5) 0.119(7) 0.048(4) 0.009(4) -0.020(4) 0.020(5)
C30 0.061(6) 0.135(9) 0.105(8) 0.025(7) -0.048(6) 0.002(6)
C31 0.064(4) 0.103(5) 0.131(6) 0.056(5) 0.014(4) 0.046(4)
C32 0.064(4) 0.103(5) 0.131(6) 0.056(5) 0.014(4) 0.046(4)
C33 0.074(6) 0.034(4) 0.102(7) 0.023(4) 0.000(5) 0.010(4)
C34 0.102(8) 0.052(6) 0.184(12) -0.005(7) -0.005(8) 0.050(6)
C35 0.129(7) 0.053(5) 0.097(6) -0.017(5) 0.019(6) -0.014(5)
C36 0.123(9) 0.055(6) 0.106(8) -0.028(6) 0.000(7) -0.010(6)
C37A 0.039(6) 0.083(7) 0.072(7) -0.004(6) -0.004(5) -0.003(5)
C38A 0.082(9) 0.216(15) 0.071(14) -0.011(14) -0.031(11) -0.048(10)
C39 0.037(4) 0.082(6) 0.061(5) 0.011(4) -0.005(4) 0.014(4)
C40 0.051(5) 0.152(10) 0.075(6) 0.022(6) -0.022(5) 0.035(6)
C41 0.066(6) 0.092(7) 0.134(9) 0.044(6) 0.048(6) 0.051(6)
C42 0.134(10) 0.124(9) 0.128(10) 0.031(7) 0.016(8) 0.111(9)
C43 0.063(5) 0.039(4) 0.082(6) 0.017(4) 0.037(4) 0.024(4)
C44 0.183(12) 0.078(7) 0.138(10) 0.060(7) 0.105(9) 0.096(8)
C45 0.029(3) 0.063(5) 0.051(4) 0.011(3) -0.004(3) 0.021(3)
C46 0.039(4) 0.113(7) 0.067(5) 0.021(5) -0.008(4) 0.039(5)
C49 0.034(8) 0.047(8) 0.111(14) -0.020(8) -0.018(8) -0.008(6)
C50 0.066(12) 0.074(13) 0.16(2) 0.029(13) 0.017(13) -0.001(10)
C51 0.027(4) 0.086(6) 0.074(5) 0.010(4) -0.007(4) 0.027(4)
C52 0.028(4) 0.126(9) 0.105(8) 0.002(6) 0.020(5) 0.013(5)
C53A 0.054(3) 0.071(3) 0.065(3) 0.017(2) 0.021(2) 0.036(2)
C54A 0.054(3) 0.071(3) 0.065(3) 0.017(2) 0.021(2) 0.036(2)
C55 0.089(8) 0.067(9) 0.098(11) -0.003(7) 0.010(8) 0.052(6)
C56 0.130(10) 0.165(11) 0.109(11) -0.021(9) 0.018(9) 0.090(9)
C57 0.074(5) 0.065(5) 0.038(4) -0.014(4) -0.013(4) 0.027(4)
C58 0.106(8) 0.165(10) 0.029(4) -0.007(5) 0.002(5) 0.079(8)
C59A 0.063(6) 0.110(7) 0.064(6) 0.032(5) -0.013(4) 0.020(5)
C60A 0.063(6) 0.110(7) 0.064(6) 0.032(5) -0.013(4) 0.020(5)
C61 0.058(3) 0.064(3) 0.072(3) 0.031(2) -0.003(2) 0.022(2)
C62 0.058(3) 0.064(3) 0.072(3) 0.031(2) -0.003(2) 0.022(2)
C63 0.042(9) 0.044(9) 0.053(10) 0.002(8) -0.003(8) 0.006(7)
C64 0.078(14) 0.037(10) 0.087(15) 0.034(10) 0.002(11) 0.018(9)
C65A 0.050(2) 0.031(2) 0.095(3) 0.002(2) -0.002(2) -0.0029(18)
C66A 0.050(2) 0.031(2) 0.095(3) 0.002(2) -0.002(2) -0.0029(18)
C67 0.036(2) 0.055(3) 0.090(3) 0.026(2) 0.009(2) -0.0011(19)
C68 0.036(2) 0.055(3) 0.090(3) 0.026(2) 0.009(2) -0.0011(19)
C69 0.036(4) 0.074(5) 0.081(6) 0.028(5) 0.012(4) 0.018(4)
C70 0.045(5) 0.105(7) 0.114(8) 0.051(6) 0.043(5) 0.026(5)
C73 0.107(9) 0.152(11) 0.084(8) 0.031(8) 0.013(7) 0.074(8)
C74 0.150(11) 0.163(12) 0.061(6) 0.028(7) 0.029(7) 0.088(10)
C75 0.177(8) 0.093(8) 0.084(7) 0.034(6) -0.028(7) 0.031(7)
C76 0.152(13) 0.089(12) 0.094(12) 0.031(10) -0.028(11) 0.031(11)
C77 0.047(8) 0.091(12) 0.064(10) 0.042(9) -0.009(7) -0.006(8)
C78 0.105(15) 0.115(16) 0.069(12) 0.067(11) -0.009(10) -0.003(12)
C79 0.0374(16) 0.0525(18) 0.079(2) 0.0054(16) 0.0077(15) 0.0018(13)
C80 0.0374(16) 0.0525(18) 0.079(2) 0.0054(16) 0.0077(15) 0.0018(13)
C81 0.0374(16) 0.0525(18) 0.079(2) 0.0054(16) 0.0077(15) 0.0018(13)
C82 0.0374(16) 0.0525(18) 0.079(2) 0.0054(16) 0.0077(15) 0.0018(13)
O1 0.026(2) 0.043(2) 0.045(3) 0.007(2) 0.0010(19) 0.0124(19)
O2 0.0223(19) 0.031(2) 0.027(2) 0.0054(16) 0.0020(16) 0.0088(17)
O3 0.022(2) 0.028(2) 0.034(2) 0.0100(17) 0.0032(17) 0.0034(16)
O4 0.0174(19) 0.030(2) 0.037(2) 0.0093(17) 0.0053(17) 0.0047(16)
O5 0.0195(18) 0.0225(19) 0.026(2) 0.0023(15) -0.0018(15) 0.0041(15)
O6 0.0185(18) 0.0224(19) 0.025(2) 0.0043(15) 0.0011(15) 0.0046(15)
O7 0.0192(18) 0.0204(18) 0.029(2) 0.0016(15) -0.0031(16) 0.0035(15)
O8 0.0203(19) 0.0232(19) 0.030(2) 0.0008(16) -0.0009(16) 0.0024(16)
O9 0.029(2) 0.0224(19) 0.035(2) -0.0007(17) 0.0032(17) 0.0079(17)
O10 0.023(2) 0.031(2) 0.026(2) 0.0031(16) -0.0022(16) 0.0039(17)
O11 0.030(2) 0.031(2) 0.032(2) 0.0001(17) 0.0041(18) 0.0044(18)
O12 0.028(2) 0.034(2) 0.032(2) 0.0018(18) -0.0008(17) 0.0060(18)
O13 0.025(2) 0.031(2) 0.035(2) 0.0093(17) 0.0068(17) 0.0061(17)
O14 0.035(2) 0.031(2) 0.036(2) 0.0088(18) 0.0038(19) 0.0064(19)
O15 0.036(2) 0.036(2) 0.036(2) 0.0018(19) 0.0054(19) 0.0076(19)
O16 0.033(2) 0.032(2) 0.034(2) 0.0007(18) 0.0014(18) 0.0047(18)
O17 0.028(2) 0.030(2) 0.028(2) 0.0074(17) 0.0005(17) 0.0128(17)
O18 0.030(2) 0.023(2) 0.030(2) 0.0029(16) 0.0020(17) 0.0055(17)
O19 0.0157(18) 0.035(2) 0.032(2) 0.0077(17) 0.0003(16) 0.0046(16)
O20 0.023(2) 0.036(2) 0.035(2) 0.0082(18) 0.0030(17) 0.0112(18)
O21 0.038(2) 0.025(2) 0.039(2) -0.0054(18) 0.0005(19) 0.0008(18)
O22 0.030(2) 0.035(2) 0.032(2) -0.0032(18) -0.0088(18) 0.0006(18)
O23 0.0200(19) 0.035(2) 0.033(2) 0.0085(17) 0.0004(16) 0.0103(17)
O24 0.030(2) 0.027(2) 0.027(2) 0.0000(16) 0.0011(17) 0.0074(17)
O25 0.023(2) 0.030(2) 0.027(2) 0.0037(16) -0.0022(16) 0.0043(17)
O26 0.027(2) 0.026(2) 0.042(2) 0.0093(18) 0.0033(18) 0.0099(17)
O27 0.030(2) 0.023(2) 0.043(2) 0.0036(18) 0.0008(19) 0.0020(17)
O28 0.021(2) 0.031(2) 0.036(2) 0.0049(18) -0.0056(17) 0.0004(17)
O29 0.027(2) 0.031(2) 0.033(2) 0.0053(17) 0.0057(17) 0.0120(17)
O30 0.0203(19) 0.036(2) 0.032(2) 0.0094(17) 0.0012(16) 0.0089(17)
O31 0.023(2) 0.030(2) 0.043(2) 0.0073(18) 0.0014(18) 0.0000(17)
O32 0.024(2) 0.045(3) 0.053(3) 0.020(2) 0.007(2) 0.0050(19)
O33 0.023(2) 0.053(3) 0.045(3) 0.016(2) 0.0110(19) 0.014(2)
O34 0.039(2) 0.052(3) 0.032(2) 0.009(2) 0.0106(19) 0.016(2)
O35 0.034(2) 0.050(3) 0.031(2) 0.016(2) 0.0056(18) 0.014(2)
O36 0.029(2) 0.045(3) 0.043(3) 0.019(2) 0.0059(19) 0.0086(19)
O37 0.033(2) 0.039(2) 0.056(3) 0.021(2) 0.010(2) 0.006(2)
O38 0.040(2) 0.026(2) 0.035(2) 0.0093(17) 0.0045(19) 0.0104(18)
O39 0.028(2) 0.036(2) 0.048(3) 0.013(2) 0.0047(19) -0.0050(19)
O40 0.020(2) 0.054(3) 0.048(3) 0.013(2) 0.0091(19) 0.012(2)
O41 0.049(3) 0.049(3) 0.047(3) 0.003(2) 0.016(2) 0.019(2)
O42 0.057(3) 0.044(3) 0.032(2) -0.009(2) 0.002(2) 0.003(2)
O43 0.054(3) 0.045(3) 0.025(2) 0.0036(19) 0.000(2) 0.012(2)
O44 0.031(2) 0.024(2) 0.042(2) 0.0033(18) -0.0014(19) -0.0018(17)
O45 0.018(2) 0.036(2) 0.041(2) 0.0043(19) -0.0063(17) -0.0036(17)
O46 0.035(2) 0.040(2) 0.052(3) 0.005(2) 0.012(2) 0.019(2)
O47 0.051(3) 0.029(2) 0.049(3) -0.007(2) 0.010(2) 0.011(2)
O48 0.034(2) 0.043(2) 0.030(2) 0.0018(19) -0.0100(18) 0.003(2)
O49 0.033(2) 0.036(2) 0.033(2) 0.0105(18) -0.0043(18) 0.0104(19)
O50 0.054(3) 0.031(2) 0.046(3) -0.012(2) -0.001(2) 0.010(2)
O51 0.037(2) 0.032(2) 0.031(2) -0.0062(18) -0.0112(18) 0.0032(19)
O52 0.026(2) 0.058(3) 0.036(2) 0.003(2) -0.0116(19) 0.003(2)
O53 0.040(3) 0.044(3) 0.065(3) 0.021(2) 0.008(2) 0.025(2)
O54 0.044(3) 0.023(2) 0.061(3) 0.008(2) 0.008(2) 0.0129(19)
O55 0.061(3) 0.024(2) 0.065(3) -0.007(2) 0.006(3) 0.001(2)
O56 0.029(2) 0.055(3) 0.056(3) 0.008(2) -0.018(2) -0.009(2)
O57 0.022(2) 0.046(3) 0.047(3) 0.010(2) -0.0078(19) 0.0085(19)
O58 0.034(2) 0.053(3) 0.051(3) 0.016(2) 0.004(2) 0.022(2)
O59 0.043(2) 0.030(2) 0.045(3) 0.0110(19) 0.014(2) 0.0168(19)
O60 0.024(2) 0.044(2) 0.038(2) 0.0111(19) -0.0016(18) 0.0121(19)
O61 0.041(3) 0.033(2) 0.059(3) -0.005(2) -0.006(2) -0.010(2)
O62 0.023(2) 0.045(3) 0.071(3) 0.016(2) -0.006(2) -0.008(2)
O63 0.0148(19) 0.050(3) 0.054(3) 0.017(2) 0.0010(19) 0.0105(19)
O64 0.054(3) 0.071(3) 0.065(3) 0.017(2) 0.021(2) 0.036(2)
O65 0.055(3) 0.044(3) 0.038(3) -0.002(2) 0.008(2) 0.022(2)
O66 0.040(2) 0.040(2) 0.028(2) -0.0015(18) 0.0002(18) 0.012(2)
O67 0.040(3) 0.054(3) 0.032(2) 0.010(2) -0.0055(19) 0.015(2)
O68 0.058(3) 0.064(3) 0.072(3) 0.031(2) -0.003(2) 0.022(2)
O69 0.045(3) 0.028(2) 0.059(3) 0.014(2) -0.004(2) 0.009(2)
O70 0.050(2) 0.031(2) 0.095(3) 0.002(2) -0.002(2) -0.0029(18)
O71 0.044(3) 0.069(3) 0.070(4) 0.038(3) -0.001(3) -0.002(3)
O72 0.036(2) 0.055(3) 0.090(3) 0.026(2) 0.009(2) -0.0011(19)
O73 0.027(2) 0.060(3) 0.055(3) 0.022(2) 0.016(2) 0.012(2)
O74 0.040(3) 0.069(3) 0.051(3) 0.016(2) 0.022(2) 0.026(2)
O75 0.044(3) 0.064(3) 0.037(3) 0.015(2) 0.015(2) 0.021(2)
O76 0.051(3) 0.068(3) 0.040(3) 0.029(2) 0.013(2) 0.023(3)
O77 0.0374(16) 0.0525(18) 0.079(2) 0.0054(16) 0.0077(15) 0.0018(13)
O78 0.0374(16) 0.0525(18) 0.079(2) 0.0054(16) 0.0077(15) 0.0018(13)
O79 0.0374(16) 0.0525(18) 0.079(2) 0.0054(16) 0.0077(15) 0.0018(13)
Na1 0.0455(15) 0.0586(17) 0.0437(15) 0.0127(13) 0.0082(12) 0.0247(13)
Ti1 0.0241(5) 0.0337(6) 0.0382(6) 0.0089(5) 0.0028(5) 0.0076(5)
Ti2 0.0170(5) 0.0248(5) 0.0293(5) 0.0032(4) -0.0026(4) 0.0037(4)
Ti3 0.0185(5) 0.0225(5) 0.0245(5) 0.0014(4) -0.0022(4) 0.0039(4)
Ti4 0.0206(5) 0.0199(5) 0.0327(6) 0.0027(4) 0.0004(4) 0.0044(4)
Ti5 0.0264(5) 0.0266(5) 0.0300(6) 0.0041(4) 0.0023(4) 0.0110(4)
Ti6 0.0191(5) 0.0298(5) 0.0314(6) 0.0075(4) -0.0006(4) 0.0068(4)
Ti7 0.0260(6) 0.0240(5) 0.0426(7) -0.0005(5) -0.0036(5) -0.0030(4)
Ti8 0.0257(5) 0.0220(5) 0.0285(6) 0.0035(4) 0.0000(4) 0.0052(4)
Ti9 0.0184(5) 0.0308(6) 0.0356(6) 0.0064(5) 0.0034(4) 0.0060(4)
Ti10 0.0366(6) 0.0301(6) 0.0302(6) -0.0060(5) -0.0025(5) 0.0023(5)
Ti11 0.0204(5) 0.0258(5) 0.0351(6) 0.0054(4) 0.0002(4) -0.0014(4)
Ti12 0.0360(6) 0.0295(6) 0.0392(6) -0.0008(5) 0.0075(5) 0.0108(5)
Ti13 0.0304(6) 0.0329(6) 0.0261(6) 0.0033(4) -0.0050(4) 0.0050(5)
Ti14 0.0332(6) 0.0234(5) 0.0308(6) -0.0034(4) -0.0024(5) 0.0032(4)
Ti15 0.0209(5) 0.0322(6) 0.0307(6) 0.0015(5) -0.0067(4) 0.0004(4)
Ti16 0.0314(6) 0.0294(6) 0.0484(7) 0.0077(5) 0.0066(5) 0.0149(5)
Ti17 0.0436(7) 0.0206(5) 0.0501(7) -0.0028(5) 0.0043(6) 0.0068(5)
Ti18 0.0245(6) 0.0422(7) 0.0357(6) 0.0036(5) -0.0097(5) -0.0007(5)
Ti19 0.0237(5) 0.0375(6) 0.0366(6) 0.0108(5) -0.0029(5) 0.0124(5)
Ti20 0.0341(6) 0.0355(6) 0.0278(6) 0.0028(5) 0.0046(5) 0.0133(5)
Ti21 0.0282(6) 0.0387(6) 0.0255(6) 0.0070(5) -0.0002(4) 0.0087(5)
Ti22 0.0298(6) 0.0313(6) 0.0467(7) 0.0140(5) 0.0010(5) 0.0081(5)
Ti23 0.0292(6) 0.0242(6) 0.0618(8) 0.0125(5) 0.0022(5) 0.0009(5)
Ti24 0.0175(5) 0.0373(6) 0.0472(7) 0.0110(5) -0.0014(5) 0.0008(5)
Ti25 0.0232(5) 0.0409(6) 0.0419(7) 0.0119(5) 0.0061(5) 0.0138(5)
Ti26 0.0324(6) 0.0535(7) 0.0408(7) 0.0140(6) 0.0151(5) 0.0179(6)
Ti27 0.0347(6) 0.0507(7) 0.0359(6) 0.0201(5) 0.0112(5) 0.0151(6)
Ti28 0.0250(6) 0.0431(7) 0.0501(7) 0.0199(6) 0.0110(5) 0.0033(5)
Ti29 0.0374(16) 0.0525(18) 0.079(2) 0.0054(16) 0.0077(15) 0.0018(13)
O80S 0.032(7) 0.042(7) 0.027(7) 0.012(6) 0.014(6) -0.010(6)
C72 0.114(9) 0.114(9) 0.121(9) -0.013(7) 0.063(8) 0.042(7)
C71 0.165(12) 0.094(8) 0.158(12) 0.024(8) 0.106(10) 0.062(9)
C60 0.063(6) 0.110(7) 0.064(6) 0.032(5) -0.013(4) 0.020(5)
C59 0.063(6) 0.110(7) 0.064(6) 0.032(5) -0.013(4) 0.020(5)
C12 0.144(8) 0.116(7) 0.095(6) 0.014(5) 0.031(6) 0.004(6)
C7 0.135(14) 0.060(7) 0.057(8) 0.013(5) 0.045(8) 0.041(7)
C75A 0.177(8) 0.093(8) 0.084(7) 0.034(6) -0.028(7) 0.031(7)
C76A 0.131(10) 0.086(10) 0.081(9) 0.041(8) -0.036(8) 0.042(8)
C37 0.039(6) 0.083(7) 0.072(7) -0.004(6) -0.004(5) -0.003(5)
C38 0.082(9) 0.216(15) 0.071(14) -0.011(14) -0.031(11) -0.048(10)
C48 0.125(10) 0.096(8) 0.088(8) -0.040(6) -0.001(7) -0.070(7)
C47 0.071(6) 0.065(5) 0.066(6) -0.026(5) -0.008(5) -0.025(5)
C53 0.054(3) 0.071(3) 0.065(3) 0.017(2) 0.021(2) 0.036(2)
C54 0.054(3) 0.071(3) 0.065(3) 0.017(2) 0.021(2) 0.036(2)
C61A 0.058(3) 0.064(3) 0.072(3) 0.031(2) -0.003(2) 0.022(2)
C25A 0.079(11) 0.084(12) 0.082(11) -0.023(8) 0.015(8) 0.023(8)
C26A 0.079(11) 0.084(12) 0.082(11) -0.023(8) 0.015(8) 0.023(8)
C62A 0.058(3) 0.064(3) 0.072(3) 0.031(2) -0.003(2) 0.022(2)
C67A 0.036(2) 0.055(3) 0.090(3) 0.026(2) 0.009(2) -0.0011(19)
C68A 0.036(2) 0.055(3) 0.090(3) 0.026(2) 0.009(2) -0.0011(19)
C11 0.144(8) 0.116(7) 0.095(6) 0.014(5) 0.031(6) 0.004(6)
C66 0.050(2) 0.031(2) 0.095(3) 0.002(2) -0.002(2) -0.0029(18)
C56A 0.130(10) 0.165(11) 0.109(11) -0.021(9) 0.018(9) 0.090(9)
C55A 0.089(8) 0.067(9) 0.098(11) -0.003(7) 0.010(8) 0.052(6)
C65 0.050(2) 0.031(2) 0.095(3) 0.002(2) -0.002(2) -0.0029(18)

loop_
_atom_type_symbol
_atom_type_description
_atom_type_scat_dispersion_real
_atom_type_scat_dispersion_imag
_atom_type_scat_source
C C 0.0033 0.0016 'International Tables Vol C Tables 4.2.6.8 and 6.1.1.4'
H H 0.0000 0.0000 'International Tables Vol C Tables 4.2.6.8 and 6.1.1.4'
O O 0.0106 0.0060 'International Tables Vol C Tables 4.2.6.8 and 6.1.1.4'
Na Na 0.0362 0.0249 'International Tables Vol C Tables 4.2.6.8 and 6.1.1.4'
Ti Ti 0.2776 0.4457 'International Tables Vol C Tables 4.2.6.8 and 6.1.1.4'

loop_
_geom_angle_atom_site_label_1
_geom_angle_atom_site_label_2
_geom_angle_atom_site_label_3
_geom_angle
O38 C1 C2 113.2(6)
O39 C3 C4 112.2(7)
O40 C5 C6 116.9(6)
C8A C7A O41 124(4)
O42 C9 C10 117.7(9)
O44 C13 C14 111.3(6)
O45 C15 C16 113.7(9)
O46 C17 C18 111.4(8)
O47 C19 C20 112.9(8)
O48 C21 C22 110.8(6)
O49 C23 C24 109.9(6)
O50 C25 C26 109.7(14)
O51 C27 C28 110.9(6)
O52 C29 C30 114.1(7)
O53 C31 C32 114.7(8)
O54 C33 C34 110.3(7)
O55 C35 C36 112.7(8)
O56 C37A C38A 110.5(13)
O57 C39 C40 111.5(6)
O58 C41 C42 113.7(8)
O59 C43 C44 108.2(5)
O60 C45 C46 109.9(6)
O62 C49 C50 108.2(11)
O63 C51 C52 111.4(6)
O64 C53A C54A 113.7(9)
O65 C55 C56 112.0(11)
O66 C57 C58 112.0(7)
O67 C59A C60A 109.7(10)
O68 C61 C62 114.0(10)
O69 C63 C64 110.3(10)
O70 C65A C66A 106.9(8)
O72 C67 C68 110.5(10)
O73 C69 C70 110.6(6)
C74 C73 O75 111.2(9)
O76 C75 C76 123(2)
O71 C77 C78 107.1(11)
O77 C79 C80 116.2(11)
O78 C81 C82 119.2(12)
Ti1 O1 Ti28 117.6(2)
Ti1 O1 Ti27 117.33(19)
Ti28 O1 Ti27 101.52(17)
Ti1 O1 Ti26 116.9(2)
Ti28 O1 Ti26 100.33(16)
Ti27 O1 Ti26 100.15(18)
Ti1 O2 Ti3 122.06(19)
Ti1 O2 Ti20 115.84(17)
Ti3 O2 Ti20 100.74(16)
Ti1 O2 Ti21 116.72(18)
Ti3 O2 Ti21 100.38(15)
Ti20 O2 Ti21 96.93(15)
Ti1 O3 Ti4 123.22(19)
Ti1 O3 Ti22 117.40(19)
Ti4 O3 Ti22 99.68(15)
Ti1 O3 Ti23 117.09(18)
Ti4 O3 Ti23 99.06(16)
Ti22 O3 Ti23 95.26(14)
Ti1 O4 Ti2 121.38(18)
Ti1 O4 Ti25 116.56(19)
Ti2 O4 Ti25 100.40(16)
Ti1 O4 Ti24 116.78(18)
Ti2 O4 Ti24 100.66(17)
Ti25 O4 Ti24 96.97(14)
Ti3 O5 Ti2 139.4(2)
Ti3 O5 Ti5 103.20(16)
Ti2 O5 Ti5 103.11(16)
Ti4 O6 Ti3 137.91(19)
Ti4 O6 Ti6 103.97(16)
Ti3 O6 Ti6 103.08(16)
Ti4 O7 Ti2 138.0(2)
Ti4 O7 Ti7 104.17(16)
Ti2 O7 Ti7 102.99(15)
Ti3 O8 Ti14 99.10(16)
Ti3 O8 Ti15 99.58(16)
Ti14 O8 Ti15 102.83(16)
Ti3 O8 Ti11 151.0(2)
Ti14 O8 Ti11 98.74(15)
Ti15 O8 Ti11 98.57(15)
Ti4 O9 Ti17 100.27(17)
Ti4 O9 Ti16 100.10(17)
Ti17 O9 Ti16 103.08(16)
Ti4 O9 Ti12 149.4(2)
Ti17 O9 Ti12 98.77(16)
Ti16 O9 Ti12 98.63(16)
Ti2 O10 Ti18 100.04(17)
Ti2 O10 Ti19 99.57(17)
Ti18 O10 Ti19 102.24(16)
Ti2 O10 Ti13 149.5(2)
Ti18 O10 Ti13 99.56(16)
Ti19 O10 Ti13 98.78(16)
Ti13 O11 Ti8 143.9(2)
Ti13 O11 Na1 105.14(18)
Ti8 O11 Na1 106.05(18)
Ti11 O12 Ti8 147.7(2)
Ti11 O12 Na1 97.25(17)
Ti8 O12 Na1 98.18(16)
Ti11 O13 Ti9 146.2(2)
Ti11 O13 Na1 103.48(17)
Ti9 O13 Na1 102.32(17)
Ti12 O14 Ti9 146.3(2)
Ti12 O14 Na1 104.30(18)
Ti9 O14 Na1 99.78(18)
Ti12 O15 Ti10 146.4(2)
Ti12 O15 Na1 97.20(17)
Ti10 O15 Na1 103.00(18)
Ti13 O16 Ti10 147.2(2)
Ti13 O16 Na1 96.09(16)
Ti10 O16 Na1 102.07(17)
Ti19 O17 Ti8 138.7(2)
Ti19 O17 Ti5 108.89(18)
Ti8 O17 Ti5 102.89(17)
Ti14 O18 Ti8 140.4(2)
Ti14 O18 Ti5 108.03(18)
Ti8 O18 Ti5 102.21(17)
Ti15 O19 Ti9 138.9(2)
Ti15 O19 Ti6 108.43(18)
Ti9 O19 Ti6 102.67(17)
Ti16 O20 Ti9 139.1(2)
Ti16 O20 Ti6 109.30(19)
Ti9 O20 Ti6 102.35(18)
Ti17 O21 Ti10 139.0(2)
Ti17 O21 Ti7 109.5(2)
Ti10 O21 Ti7 102.82(19)
Ti18 O22 Ti10 140.1(2)
Ti18 O22 Ti7 108.1(2)
Ti10 O22 Ti7 102.97(19)
Ti19 O23 Ti2 98.77(17)
Ti19 O23 Ti25 145.72(19)
Ti2 O23 Ti25 106.56(17)
Ti19 O23 Ti5 99.12(16)
Ti2 O23 Ti5 98.34(15)
Ti25 O23 Ti5 99.63(16)
Ti14 O24 Ti3 98.79(17)
Ti14 O24 Ti20 145.1(2)
Ti3 O24 Ti20 107.14(17)
Ti14 O24 Ti5 99.56(16)
Ti3 O24 Ti5 98.50(15)
Ti20 O24 Ti5 99.28(16)
Ti15 O25 Ti3 98.88(16)
Ti15 O25 Ti21 145.3(2)
Ti3 O25 Ti21 106.71(16)
Ti15 O25 Ti6 99.09(16)
Ti3 O25 Ti6 98.38(16)
Ti21 O25 Ti6 99.89(16)
Ti16 O26 Ti22 146.6(2)
Ti16 O26 Ti4 98.61(18)
Ti22 O26 Ti4 106.99(17)
Ti16 O26 Ti6 98.58(16)
Ti22 O26 Ti6 99.11(17)
Ti4 O26 Ti6 97.16(15)
Ti17 O27 Ti4 99.18(17)
Ti17 O27 Ti23 145.5(2)
Ti4 O27 Ti23 107.89(19)
Ti17 O27 Ti7 98.52(17)
Ti4 O27 Ti7 97.10(16)
Ti23 O27 Ti7 98.91(17)
Ti18 O28 Ti2 98.78(17)
Ti18 O28 Ti24 145.4(2)
Ti2 O28 Ti24 106.85(18)
Ti18 O28 Ti7 99.57(18)
Ti2 O28 Ti7 98.56(16)
Ti24 O28 Ti7 99.19(16)
Ti20 O29 Ti25 138.5(2)
Ti20 O29 Ti5 109.71(18)
Ti25 O29 Ti5 110.08(19)
Ti22 O30 Ti21 138.9(2)
Ti22 O30 Ti6 109.03(19)
Ti21 O30 Ti6 109.77(18)
Ti23 O31 Ti24 139.3(2)
Ti23 O31 Ti7 109.50(19)
Ti24 O31 Ti7 109.21(19)
Ti24 O32 Ti28 151.7(3)
Ti25 O33 Ti26 149.9(2)
Ti20 O34 Ti26 150.7(3)
Ti21 O35 Ti27 152.3(3)
Ti22 O36 Ti27 149.4(2)
Ti22 O36 Ti29 99.9(2)
Ti27 O36 Ti29 105.1(2)
Ti23 O37 Ti28 150.1(2)
Ti23 O37 Ti29 99.5(2)
Ti28 O37 Ti29 105.1(2)
C1 O38 Ti8 140.7(4)
C3 O39 Ti11 145.6(5)
C5 O40 Ti9 139.6(4)
C7 O41 C7A 47(2)
C7 O41 Ti12 137.0(6)
C7A O41 Ti12 138(2)
C9 O42 Ti10 135.9(6)
C11 O43 Ti13 144.6(6)
C13 O44 Ti14 120.1(4)
C13 O44 Ti11 119.7(4)
Ti14 O44 Ti11 105.88(17)
C15 O45 Ti15 122.5(4)
C15 O45 Ti11 121.7(4)
Ti15 O45 Ti11 106.03(16)
C17 O46 Ti16 121.4(4)
C17 O46 Ti12 121.8(4)
Ti16 O46 Ti12 105.56(18)
C19 O47 Ti17 123.7(5)
C19 O47 Ti12 121.3(4)
Ti17 O47 Ti12 105.99(18)
C21 O48 Ti18 123.0(4)
C21 O48 Ti13 120.3(4)
Ti18 O48 Ti13 105.93(18)
C23 O49 Ti19 122.6(4)
C23 O49 Ti13 121.9(4)
Ti19 O49 Ti13 106.07(17)
C25 O50 Ti14 161.1(7)
C26A O50 Ti14 161.0(11)
C27 O51 Ti14 124.8(4)
C27 O51 Ti15 125.0(4)
Ti14 O51 Ti15 109.82(18)
C29 O52 Ti15 170.9(5)
C31 O53 Ti16 162.0(5)
C33 O54 Ti17 124.2(5)
C33 O54 Ti16 126.3(5)
Ti17 O54 Ti16 109.46(18)
C35 O55 Ti17 167.3(5)
C37A O56 Ti18 158.3(7)
C37 O56 Ti18 153.0(11)
C39 O57 Ti19 125.4(4)
C39 O57 Ti18 124.4(4)
Ti19 O57 Ti18 109.71(18)
C41 O58 Ti19 162.2(5)
C43 O59 Ti5 131.4(3)
C45 O60 Ti6 128.8(4)
C47 O61 Ti7 130.4(4)
C49 O62 C49A 48.7(9)
C49 O62 Ti24 139.4(7)
C49A O62 Ti24 125.9(9)
C51 O63 Ti24 122.7(4)
C51 O63 Ti25 121.3(4)
Ti24 O63 Ti25 112.82(18)
C53A O64 Ti25 136.5(6)
C53 O64 Ti25 132.4(9)
C55A O65 Ti20 125(2)
C55 O65 Ti20 135.5(7)
C57 O66 Ti20 120.2(4)
C57 O66 Ti21 122.9(4)
Ti20 O66 Ti21 112.59(19)
C59 O67 Ti21 138.3(7)
C59A O67 Ti21 128.9(13)
C61A O68 Ti22 131.5(8)
C61 O68 Ti22 131.0(7)
C63 O69 Ti22 121.3(7)
C63 O69 Ti23 122.9(7)
Ti22 O69 Ti23 115.1(2)
C63 O69 Ti29 83.6(6)
Ti22 O69 Ti29 89.6(2)
Ti23 O69 Ti29 88.6(2)
C65A O70 Ti23 145.4(7)
C65 O70 Ti23 117.5(9)
C77 O71 Ti27 115.8(7)
C77 O71 Ti28 119.5(6)
Ti27 O71 Ti28 109.8(2)
C77 O71 Ti29 125.2(7)
Ti27 O71 Ti29 91.1(2)
Ti28 O71 Ti29 89.9(2)
C67A O72 C67 45.2(8)
C67A O72 Ti28 160.5(8)
C67 O72 Ti28 152.0(6)
C69 O73 Ti28 121.5(5)
C69 O73 Ti26 120.1(4)
Ti28 O73 Ti26 110.43(19)
C71 O74 Ti26 153.6(5)
C73 O75 Ti27 120.9(5)
C73 O75 Ti26 119.4(5)
Ti27 O75 Ti26 110.5(2)
C75 O76 Ti27 172.9(11)
C75A O76 Ti27 143.7(8)
C79 O77 Ti29 127.2(17)
C81 O78 Ti29 153(2)
O80S Na1 O13 120.1(4)
O80S Na1 O11 92.0(5)
O13 Na1 O11 120.45(16)
O80S Na1 O14 93.6(5)
O13 Na1 O14 61.03(14)
O11 Na1 O14 171.94(17)
O80S Na1 O12 115.7(4)
O13 Na1 O12 61.98(13)
O11 Na1 O12 58.95(13)
O14 Na1 O12 123.00(16)
O80S Na1 O15 66.5(4)
O13 Na1 O15 121.80(15)
O11 Na1 O15 116.65(15)
O14 Na1 O15 60.85(14)
O12 Na1 O15 174.58(16)
O80S Na1 O16 64.7(4)
O13 Na1 O16 173.99(16)
O11 Na1 O16 61.31(13)
O14 Na1 O16 116.34(16)
O12 Na1 O16 120.24(15)
O15 Na1 O16 55.56(13)
O80S Na1 Ti9 117.9(5)
O13 Na1 Ti9 31.55(9)
O11 Na1 Ti9 146.16(13)
O14 Na1 Ti9 32.20(10)
O12 Na1 Ti9 91.92(11)
O15 Na1 Ti9 91.19(11)
O16 Na1 Ti9 144.09(13)
O80S Na1 Ti11 124.1(4)
O13 Na1 Ti11 31.01(9)
O11 Na1 Ti11 89.57(12)
O14 Na1 Ti11 92.00(12)
O12 Na1 Ti11 31.00(9)
O15 Na1 Ti11 152.47(12)
O16 Na1 Ti11 150.68(12)
Ti9 Na1 Ti11 61.28(6)
O80S Na1 Ti13 77.1(4)
O13 Na1 Ti13 150.48(13)
O11 Na1 Ti13 30.41(9)
O14 Na1 Ti13 146.63(14)
O12 Na1 Ti13 89.36(11)
O15 Na1 Ti13 86.33(11)
O16 Na1 Ti13 30.90(9)
Ti9 Na1 Ti13 162.25(9)
Ti11 Na1 Ti13 119.91(8)
O80S Na1 Ti12 80.0(4)
O13 Na1 Ti12 90.93(11)
O11 Na1 Ti12 146.66(13)
O14 Na1 Ti12 30.02(9)
O12 Na1 Ti12 152.65(12)
O15 Na1 Ti12 30.88(9)
O16 Na1 Ti12 86.32(11)
Ti9 Na1 Ti12 60.74(6)
Ti11 Na1 Ti12 121.75(8)
Ti13 Na1 Ti12 116.84(9)
O80S Na1 Ti8 113.9(5)
O13 Na1 Ti8 90.78(12)
O11 Na1 Ti8 30.15(9)
O14 Na1 Ti8 148.48(13)
O12 Na1 Ti8 31.58(9)
O15 Na1 Ti8 143.23(12)
O16 Na1 Ti8 90.24(11)
Ti9 Na1 Ti8 116.59(8)
Ti11 Na1 Ti8 60.46(5)
Ti13 Na1 Ti8 59.71(5)
Ti12 Na1 Ti8 162.44(9)
O1 Ti1 O3 112.97(18)
O1 Ti1 O4 112.00(17)
O3 Ti1 O4 106.20(17)
O1 Ti1 O2 112.55(18)
O3 Ti1 O2 105.48(17)
O4 Ti1 O2 107.13(17)
O1 Ti1 Ti2 142.86(13)
O3 Ti1 Ti2 88.03(12)
O4 Ti1 Ti2 30.86(11)
O2 Ti1 Ti2 88.84(12)
O10 Ti2 O5 104.04(16)
O10 Ti2 O7 102.91(16)
O5 Ti2 O7 90.59(15)
O10 Ti2 O23 83.57(16)
O5 Ti2 O23 83.79(15)
O7 Ti2 O23 172.33(16)
O10 Ti2 O28 83.13(16)
O5 Ti2 O28 171.61(16)
O7 Ti2 O28 83.46(15)
O23 Ti2 O28 101.56(16)
O10 Ti2 O4 152.23(16)
O5 Ti2 O4 95.72(16)
O7 Ti2 O4 96.11(16)
O23 Ti2 O4 79.33(15)
O28 Ti2 O4 79.10(16)
O10 Ti2 Ti19 43.27(12)
O5 Ti2 Ti19 93.80(11)
O7 Ti2 Ti19 145.85(12)
O23 Ti2 Ti19 40.32(11)
O28 Ti2 Ti19 94.44(11)
O4 Ti2 Ti19 117.05(11)
O10 Ti2 Ti18 42.90(11)
O5 Ti2 Ti18 146.70(12)
O7 Ti2 Ti18 93.61(11)
O23 Ti2 Ti18 93.95(11)
O28 Ti2 Ti18 40.23(11)
O4 Ti2 Ti18 116.58(11)
Ti19 Ti2 Ti18 65.32(4)
O10 Ti2 Ti5 93.45(12)
O5 Ti2 Ti5 41.15(11)
O7 Ti2 Ti5 131.70(11)
O23 Ti2 Ti5 42.70(11)
O28 Ti2 Ti5 144.12(12)
O4 Ti2 Ti5 88.68(12)
Ti19 Ti2 Ti5 61.36(4)
Ti18 Ti2 Ti5 126.68(5)
O10 Ti2 Ti7 92.61(12)
O5 Ti2 Ti7 131.62(11)
O7 Ti2 Ti7 41.13(10)
O23 Ti2 Ti7 143.82(11)
O28 Ti2 Ti7 42.38(11)
O4 Ti2 Ti7 88.52(12)
Ti19 Ti2 Ti7 126.63(5)
Ti18 Ti2 Ti7 61.33(4)
Ti5 Ti2 Ti7 171.81(4)
O10 Ti2 Ti25 117.27(12)
O5 Ti2 Ti25 91.07(12)
O7 Ti2 Ti25 138.01(12)
O23 Ti2 Ti25 37.39(11)
O28 Ti2 Ti25 89.43(12)
O4 Ti2 Ti25 42.01(11)
Ti19 Ti2 Ti25 75.81(4)
Ti18 Ti2 Ti25 107.17(4)
Ti5 Ti2 Ti25 60.44(4)
Ti7 Ti2 Ti25 121.04(5)
O10 Ti2 Ti24 116.96(12)
O5 Ti2 Ti24 137.50(12)
O7 Ti2 Ti24 90.79(11)
O23 Ti2 Ti24 89.86(11)
O28 Ti2 Ti24 37.20(11)
O4 Ti2 Ti24 41.95(11)
Ti19 Ti2 Ti24 108.01(4)
Ti18 Ti2 Ti24 75.51(5)
Ti5 Ti2 Ti24 121.49(5)
Ti7 Ti2 Ti24 59.93(4)
Ti25 Ti2 Ti24 61.25(4)
O8 Ti3 O5 104.39(16)
O8 Ti3 O6 103.56(16)
O5 Ti3 O6 90.55(15)
O8 Ti3 O24 83.55(16)
O5 Ti3 O24 83.64(15)
O6 Ti3 O24 171.80(16)
O8 Ti3 O25 83.26(16)
O5 Ti3 O25 171.25(15)
O6 Ti3 O25 83.42(15)
O24 Ti3 O25 101.68(16)
O8 Ti3 O2 151.97(16)
O5 Ti3 O2 95.16(15)
O6 Ti3 O2 96.02(15)
O24 Ti3 O2 78.81(15)
O25 Ti3 O2 79.24(15)
O8 Ti3 Ti14 43.28(11)
O5 Ti3 Ti14 94.34(11)
O6 Ti3 Ti14 146.58(11)
O24 Ti3 Ti14 40.27(11)
O25 Ti3 Ti14 94.18(11)
O2 Ti3 Ti14 116.35(11)
O8 Ti3 Ti15 43.04(11)
O5 Ti3 Ti15 147.10(12)
O6 Ti3 Ti15 93.36(11)
O24 Ti3 Ti15 94.67(11)
O25 Ti3 Ti15 40.23(11)
O2 Ti3 Ti15 116.83(11)
Ti14 Ti3 Ti15 65.63(4)
O8 Ti3 Ti6 93.06(12)
O5 Ti3 Ti6 131.44(11)
O6 Ti3 Ti6 41.00(11)
O24 Ti3 Ti6 144.00(11)
O25 Ti3 Ti6 42.48(11)
O2 Ti3 Ti6 88.67(11)
Ti14 Ti3 Ti6 126.78(4)
Ti15 Ti3 Ti6 61.15(4)
O8 Ti3 Ti5 93.26(12)
O5 Ti3 Ti5 41.20(11)
O6 Ti3 Ti5 131.70(11)
O24 Ti3 Ti5 42.53(11)
O25 Ti3 Ti5 144.08(12)
O2 Ti3 Ti5 88.33(11)
Ti14 Ti3 Ti5 61.45(4)
Ti15 Ti3 Ti5 127.06(4)
Ti6 Ti3 Ti5 171.62(4)
O8 Ti3 Ti21 116.77(12)
O5 Ti3 Ti21 137.13(12)
O6 Ti3 Ti21 91.05(11)
O24 Ti3 Ti21 89.31(11)
O25 Ti3 Ti21 37.20(11)
O2 Ti3 Ti21 42.11(10)
Ti14 Ti3 Ti21 107.06(5)
Ti15 Ti3 Ti21 75.49(5)
Ti6 Ti3 Ti21 60.31(4)
Ti5 Ti3 Ti21 121.07(5)
O8 Ti3 Ti20 117.05(12)
O5 Ti3 Ti20 90.41(11)
O6 Ti3 Ti20 137.71(11)
O24 Ti3 Ti20 37.04(11)
O25 Ti3 Ti20 89.81(11)
O2 Ti3 Ti20 41.83(11)
Ti14 Ti3 Ti20 75.38(5)
Ti15 Ti3 Ti20 107.90(5)
Ti6 Ti3 Ti20 121.33(4)
Ti5 Ti3 Ti20 60.00(4)
Ti21 Ti3 Ti20 61.22(4)
O9 Ti4 O7 104.11(17)
O9 Ti4 O6 104.25(16)
O7 Ti4 O6 91.85(15)
O9 Ti4 O27 82.63(16)
O7 Ti4 O27 84.36(16)
O6 Ti4 O27 172.82(16)
O9 Ti4 O3 151.84(16)
O7 Ti4 O3 95.34(16)
O6 Ti4 O3 95.13(16)
O27 Ti4 O3 79.20(16)
O9 Ti4 O26 82.98(16)
O7 Ti4 O26 172.48(16)
O6 Ti4 O26 83.87(15)
O27 Ti4 O26 99.21(16)
O3 Ti4 O26 78.94(15)
O9 Ti4 Ti17 42.70(12)
O7 Ti4 Ti17 93.62(11)
O6 Ti4 Ti17 146.74(12)
O27 Ti4 Ti17 39.98(12)
O3 Ti4 Ti17 116.93(12)
O26 Ti4 Ti17 93.34(12)
O9 Ti4 Ti16 42.87(12)
O7 Ti4 Ti16 146.68(12)
O6 Ti4 Ti16 93.19(11)
O27 Ti4 Ti16 93.31(12)
O3 Ti4 Ti16 116.92(11)
O26 Ti4 Ti16 40.18(11)
Ti17 Ti4 Ti16 65.42(5)
O9 Ti4 Ti6 93.48(12)
O7 Ti4 Ti6 132.42(11)
O6 Ti4 Ti6 40.66(11)
O27 Ti4 Ti6 142.32(12)
O3 Ti4 Ti6 88.01(11)
O26 Ti4 Ti6 43.26(11)
Ti17 Ti4 Ti6 126.69(5)
Ti16 Ti4 Ti6 61.27(4)
O9 Ti4 Ti7 93.13(12)
O7 Ti4 Ti7 40.73(11)
O6 Ti4 Ti7 132.50(11)
O27 Ti4 Ti7 43.70(12)
O3 Ti4 Ti7 88.44(11)
O26 Ti4 Ti7 142.74(11)
Ti17 Ti4 Ti7 61.45(4)
Ti16 Ti4 Ti7 126.86(5)
Ti6 Ti4 Ti7 171.80(4)
O9 Ti4 Ti22 115.97(12)
O7 Ti4 Ti22 137.86(12)
O6 Ti4 Ti22 90.56(11)
O27 Ti4 Ti22 88.19(12)
O3 Ti4 Ti22 42.57(11)
O26 Ti4 Ti22 36.44(11)
Ti17 Ti4 Ti22 106.70(5)
Ti16 Ti4 Ti22 75.01(4)
Ti6 Ti4 Ti22 59.85(4)
Ti7 Ti4 Ti22 120.96(5)
O9 Ti4 Ti23 115.40(12)
O7 Ti4 Ti23 90.79(11)
O6 Ti4 Ti23 138.26(12)
O27 Ti4 Ti23 36.07(12)
O3 Ti4 Ti23 43.18(11)
O26 Ti4 Ti23 88.33(11)
Ti17 Ti4 Ti23 74.47(5)
Ti16 Ti4 Ti23 106.71(4)
Ti6 Ti4 Ti23 120.96(5)
Ti7 Ti4 Ti23 59.91(4)
Ti22 Ti4 Ti23 61.26(4)
O59 Ti5 O17 91.73(17)
O59 Ti5 O18 91.90(17)
O17 Ti5 O18 73.32(16)
O59 Ti5 O29 89.27(16)
O17 Ti5 O29 143.27(16)
O18 Ti5 O29 143.36(16)
O59 Ti5 O5 179.34(17)
O17 Ti5 O5 87.74(15)
O18 Ti5 O5 87.57(14)
O29 Ti5 O5 91.39(15)
O59 Ti5 O24 105.73(17)
O17 Ti5 O24 141.28(15)
O18 Ti5 O24 71.85(15)
O29 Ti5 O24 72.61(15)
O5 Ti5 O24 74.48(14)
O59 Ti5 O23 105.57(17)
O17 Ti5 O23 71.97(15)
O18 Ti5 O23 141.35(15)
O29 Ti5 O23 72.42(15)
O5 Ti5 O23 74.64(14)
O24 Ti5 O23 132.05(14)
O59 Ti5 Ti8 104.92(13)
O17 Ti5 Ti8 38.46(11)
O18 Ti5 Ti8 38.52(11)
O29 Ti5 Ti8 165.81(11)
O5 Ti5 Ti8 74.42(10)
O24 Ti5 Ti8 102.95(11)
O23 Ti5 Ti8 102.96(11)
O59 Ti5 Ti3 144.58(15)
O17 Ti5 Ti3 115.21(11)
O18 Ti5 Ti3 75.70(11)
O29 Ti5 Ti3 82.36(11)
O5 Ti5 Ti3 35.59(9)
O24 Ti5 Ti3 38.97(10)
O23 Ti5 Ti3 104.51(10)
Ti8 Ti5 Ti3 85.97(4)
O59 Ti5 Ti2 144.44(14)
O17 Ti5 Ti2 76.18(11)
O18 Ti5 Ti2 115.42(11)
O29 Ti5 Ti2 81.90(11)
O5 Ti5 Ti2 35.74(9)
O24 Ti5 Ti2 104.29(11)
O23 Ti5 Ti2 38.96(10)
Ti8 Ti5 Ti2 86.31(5)
Ti3 Ti5 Ti2 68.33(4)
O59 Ti5 Ti14 93.90(14)
O17 Ti5 Ti14 107.97(12)
O18 Ti5 Ti14 34.80(11)
O29 Ti5 Ti14 108.59(12)
O5 Ti5 Ti14 85.90(10)
O24 Ti5 Ti14 38.14(10)
O23 Ti5 Ti14 160.54(11)
Ti8 Ti5 Ti14 71.17(4)
Ti3 Ti5 Ti14 57.25(3)
Ti2 Ti5 Ti14 121.59(5)
O59 Ti5 Ti19 94.09(14)
O17 Ti5 Ti19 34.62(11)
O18 Ti5 Ti19 107.75(12)
O29 Ti5 Ti19 108.69(12)
O5 Ti5 Ti19 85.70(10)
O24 Ti5 Ti19 160.18(11)
O23 Ti5 Ti19 38.31(10)
Ti8 Ti5 Ti19 70.79(4)
Ti3 Ti5 Ti19 121.22(5)
Ti2 Ti5 Ti19 57.30(4)
Ti14 Ti5 Ti19 141.92(5)
O60 Ti6 O19 91.53(17)
O60 Ti6 O20 91.95(17)
O19 Ti6 O20 73.33(16)
O60 Ti6 O30 89.10(17)
O19 Ti6 O30 143.63(17)
O20 Ti6 O30 143.00(16)
O60 Ti6 O6 178.41(17)
O19 Ti6 O6 87.28(14)
O20 Ti6 O6 86.69(15)
O30 Ti6 O6 92.48(14)
O60 Ti6 O25 105.63(17)
O19 Ti6 O25 72.18(15)
O20 Ti6 O25 141.44(15)
O30 Ti6 O25 72.67(15)
O6 Ti6 O25 75.01(14)
O60 Ti6 O26 105.47(17)
O19 Ti6 O26 141.30(16)
O20 Ti6 O26 71.62(16)
O30 Ti6 O26 72.49(15)
O6 Ti6 O26 74.89(14)
O25 Ti6 O26 132.21(14)
O60 Ti6 Ti9 105.36(13)
O19 Ti6 Ti9 38.55(11)
O20 Ti6 Ti9 38.75(11)
O30 Ti6 Ti9 165.54(11)
O6 Ti6 Ti9 73.05(10)
O25 Ti6 Ti9 102.81(11)
O26 Ti6 Ti9 102.81(11)
O60 Ti6 Ti15 93.62(14)
O19 Ti6 Ti15 34.77(11)
O20 Ti6 Ti15 107.94(12)
O30 Ti6 Ti15 108.90(12)
O6 Ti6 Ti15 86.01(10)
O25 Ti6 Ti15 38.47(10)
O26 Ti6 Ti15 160.90(11)
Ti9 Ti6 Ti15 70.96(4)
O60 Ti6 Ti3 144.63(14)
O19 Ti6 Ti3 76.06(11)
O20 Ti6 Ti3 114.99(12)
O30 Ti6 Ti3 82.62(11)
O6 Ti6 Ti3 35.93(10)
O25 Ti6 Ti3 39.14(10)
O26 Ti6 Ti3 104.63(10)
Ti9 Ti6 Ti3 85.48(4)
Ti15 Ti6 Ti3 57.59(4)
O60 Ti6 Ti4 144.91(14)
O19 Ti6 Ti4 114.94(11)
O20 Ti6 Ti4 75.46(11)
O30 Ti6 Ti4 82.67(11)
O6 Ti6 Ti4 35.36(9)
O25 Ti6 Ti4 104.29(10)
O26 Ti6 Ti4 39.58(10)
Ti9 Ti6 Ti4 85.27(4)
Ti15 Ti6 Ti4 121.34(5)
Ti3 Ti6 Ti4 68.03(4)
O60 Ti6 Ti16 93.82(14)
O19 Ti6 Ti16 107.48(12)
O20 Ti6 Ti16 34.27(11)
O30 Ti6 Ti16 108.76(12)
O6 Ti6 Ti16 85.53(10)
O25 Ti6 Ti16 160.55(10)
O26 Ti6 Ti16 38.39(10)
Ti9 Ti6 Ti16 70.82(4)
Ti15 Ti6 Ti16 141.68(5)
Ti3 Ti6 Ti16 121.42(5)
Ti4 Ti6 Ti16 57.57(4)
O61 Ti7 O21 92.1(2)
O61 Ti7 O22 91.96(19)
O21 Ti7 O22 73.38(17)
O61 Ti7 O31 88.5(2)
O21 Ti7 O31 142.10(17)
O22 Ti7 O31 144.49(17)
O61 Ti7 O7 179.3(2)
O21 Ti7 O7 87.29(15)
O22 Ti7 O7 87.50(15)
O31 Ti7 O7 92.22(15)
O61 Ti7 O28 105.40(19)
O21 Ti7 O28 141.78(16)
O22 Ti7 O28 72.34(16)
O31 Ti7 O28 73.34(16)
O7 Ti7 O28 74.89(14)
O61 Ti7 O27 105.91(19)
O21 Ti7 O27 71.42(16)
O22 Ti7 O27 140.81(16)
O31 Ti7 O27 72.02(16)
O7 Ti7 O27 74.25(14)
O28 Ti7 O27 131.94(15)
O61 Ti7 Ti10 104.49(16)
O21 Ti7 Ti10 38.39(12)
O22 Ti7 Ti10 38.26(12)
O31 Ti7 Ti10 166.99(12)
O7 Ti7 Ti10 74.80(11)
O28 Ti7 Ti10 103.59(11)
O27 Ti7 Ti10 102.74(11)
O61 Ti7 Ti2 144.38(16)
O21 Ti7 Ti2 115.62(12)
O22 Ti7 Ti2 76.41(12)
O31 Ti7 Ti2 82.77(12)
O7 Ti7 Ti2 35.88(10)
O28 Ti7 Ti2 39.05(10)
O27 Ti7 Ti2 104.02(11)
Ti10 Ti7 Ti2 87.13(5)
O61 Ti7 Ti18 94.09(16)
O21 Ti7 Ti18 108.32(13)
O22 Ti7 Ti18 35.12(12)
O31 Ti7 Ti18 109.43(12)
O7 Ti7 Ti18 85.75(10)
O28 Ti7 Ti18 38.20(11)
O27 Ti7 Ti18 160.00(11)
Ti10 Ti7 Ti18 71.30(4)
Ti2 Ti7 Ti18 57.36(4)
O61 Ti7 Ti4 145.02(16)
O21 Ti7 Ti4 75.75(12)
O22 Ti7 Ti4 114.76(12)
O31 Ti7 Ti4 82.31(12)
O7 Ti7 Ti4 35.10(10)
O28 Ti7 Ti4 104.08(11)
O27 Ti7 Ti4 39.20(10)
Ti10 Ti7 Ti4 86.30(4)
Ti2 Ti7 Ti4 67.78(4)
Ti18 Ti7 Ti4 120.82(5)
O61 Ti7 Ti17 94.39(16)
O21 Ti7 Ti17 34.30(12)
O22 Ti7 Ti17 107.49(13)
O31 Ti7 Ti17 107.87(12)
O7 Ti7 Ti17 85.32(10)
O28 Ti7 Ti17 160.21(11)
O27 Ti7 Ti17 38.11(11)
Ti10 Ti7 Ti17 70.61(4)
Ti2 Ti7 Ti17 121.17(5)
Ti18 Ti7 Ti17 141.90(5)
Ti4 Ti7 Ti17 57.38(4)
O38 Ti8 O11 108.42(18)
O38 Ti8 O12 104.10(19)
O11 Ti8 O12 89.13(18)
O38 Ti8 O18 107.81(17)
O11 Ti8 O18 143.08(17)
O12 Ti8 O18 88.80(17)
O38 Ti8 O17 104.06(17)
O11 Ti8 O17 90.39(17)
O12 Ti8 O17 150.45(17)
O18 Ti8 O17 74.19(16)
O38 Ti8 Ti5 122.95(14)
O11 Ti8 Ti5 111.38(13)
O12 Ti8 Ti5 115.52(13)
O18 Ti8 Ti5 39.26(11)
O17 Ti8 Ti5 38.65(11)
O38 Ti8 Na1 130.08(14)
O11 Ti8 Na1 43.79(13)
O12 Ti8 Na1 50.24(13)
O18 Ti8 Na1 112.52(12)
O17 Ti8 Na1 114.16(12)
Ti5 Ti8 Na1 106.92(6)
O40 Ti9 O13 105.82(19)
O40 Ti9 O14 105.5(2)
O13 Ti9 O14 89.51(18)
O40 Ti9 O19 105.50(18)
O13 Ti9 O19 90.09(17)
O14 Ti9 O19 147.83(17)
O40 Ti9 O20 106.07(18)
O13 Ti9 O20 147.07(17)
O14 Ti9 O20 89.75(17)
O19 Ti9 O20 73.68(16)
O40 Ti9 Ti6 123.15(14)
O13 Ti9 Ti6 113.52(13)
O14 Ti9 Ti6 113.90(13)
O19 Ti9 Ti6 38.78(11)
O20 Ti9 Ti6 38.90(11)
O40 Ti9 Na1 128.81(15)
O13 Ti9 Na1 46.13(13)
O14 Ti9 Na1 48.02(13)
O19 Ti9 Na1 114.30(12)
O20 Ti9 Na1 114.85(12)
Ti6 Ti9 Na1 108.03(6)
O42 Ti10 O15 105.8(2)
O42 Ti10 O16 105.9(2)
O15 Ti10 O16 89.23(18)
O42 Ti10 O22 106.0(2)
O15 Ti10 O22 147.37(17)
O16 Ti10 O22 89.32(18)
O42 Ti10 O21 105.83(19)
O15 Ti10 O21 89.99(18)
O16 Ti10 O21 147.26(18)
O22 Ti10 O21 74.25(17)
O42 Ti10 Ti7 122.23(16)
O15 Ti10 Ti7 114.49(14)
O16 Ti10 Ti7 114.04(13)
O22 Ti10 Ti7 38.77(12)
O21 Ti10 Ti7 38.79(12)
O42 Ti10 Na1 132.28(16)
O15 Ti10 Na1 47.55(13)
O16 Ti10 Na1 48.33(13)
O22 Ti10 Na1 111.77(12)
O21 Ti10 Na1 111.62(13)
Ti7 Ti10 Na1 105.48(6)
O12 Ti11 O39 102.05(19)
O12 Ti11 O13 97.20(18)
O39 Ti11 O13 103.49(19)
O12 Ti11 O45 162.69(17)
O39 Ti11 O45 91.67(18)
O13 Ti11 O45 89.70(17)
O12 Ti11 O44 87.90(17)
O39 Ti11 O44 94.56(18)
O13 Ti11 O44 159.69(17)
O45 Ti11 O44 80.45(16)
O12 Ti11 O8 90.15(16)
O39 Ti11 O8 163.04(17)
O13 Ti11 O8 86.36(16)
O45 Ti11 O8 74.39(14)
O44 Ti11 O8 73.93(14)
O12 Ti11 Ti15 130.24(13)
O39 Ti11 Ti15 126.78(14)
O13 Ti11 Ti15 81.68(13)
O45 Ti11 Ti15 35.11(10)
O44 Ti11 Ti15 80.07(11)
O8 Ti11 Ti15 40.10(10)
O12 Ti11 Ti14 81.75(13)
O39 Ti11 Ti14 129.61(15)
O13 Ti11 Ti14 126.12(13)
O45 Ti11 Ti14 81.36(12)
O44 Ti11 Ti14 35.05(11)
O8 Ti11 Ti14 40.00(10)
Ti15 Ti11 Ti14 61.16(4)
O12 Ti11 Na1 51.75(13)
O39 Ti11 Na1 111.48(15)
O13 Ti11 Na1 45.51(13)
O45 Ti11 Na1 132.25(12)
O44 Ti11 Na1 134.75(12)
O8 Ti11 Na1 85.31(11)
Ti15 Ti11 Na1 108.90(6)
Ti14 Ti11 Na1 109.64(6)
O41 Ti12 O14 102.3(2)
O41 Ti12 O15 101.6(2)
O14 Ti12 O15 97.54(19)
O41 Ti12 O47 93.80(19)
O14 Ti12 O47 161.23(18)
O15 Ti12 O47 88.54(18)
O41 Ti12 O46 92.20(19)
O14 Ti12 O46 89.71(18)
O15 Ti12 O46 162.56(18)
O47 Ti12 O46 79.93(17)
O41 Ti12 O9 162.99(18)
O14 Ti12 O9 88.25(17)
O15 Ti12 O9 90.01(17)
O47 Ti12 O9 73.95(15)
O46 Ti12 O9 74.31(15)
O41 Ti12 Ti17 128.69(15)
O14 Ti12 Ti17 128.26(14)
O15 Ti12 Ti17 82.14(13)
O47 Ti12 Ti17 34.89(12)
O46 Ti12 Ti17 80.93(12)
O9 Ti12 Ti17 40.17(10)
O41 Ti12 Ti16 127.20(16)
O14 Ti12 Ti16 82.18(13)
O15 Ti12 Ti16 130.27(14)
O47 Ti12 Ti16 80.38(13)
O46 Ti12 Ti16 35.01(11)
O9 Ti12 Ti16 40.31(10)
Ti17 Ti12 Ti16 61.55(5)
O41 Ti12 Na1 110.50(16)
O14 Ti12 Na1 45.68(14)
O15 Ti12 Na1 51.93(14)
O47 Ti12 Na1 136.13(14)
O46 Ti12 Na1 132.30(13)
O9 Ti12 Na1 86.42(11)
Ti17 Ti12 Na1 111.25(6)
Ti16 Ti12 Na1 109.19(6)
O43 Ti13 O16 100.6(2)
O43 Ti13 O11 102.40(19)
O16 Ti13 O11 97.46(18)
O43 Ti13 O49 92.47(19)
O16 Ti13 O49 162.80(17)
O11 Ti13 O49 90.53(17)
O43 Ti13 O48 95.73(18)
O16 Ti13 O48 87.49(17)
O11 Ti13 O48 159.93(17)
O49 Ti13 O48 80.06(16)
O43 Ti13 O10 164.26(18)
O16 Ti13 O10 90.72(17)
O11 Ti13 O10 86.76(16)
O49 Ti13 O10 74.48(15)
O48 Ti13 O10 73.69(15)
O43 Ti13 Ti19 127.58(15)
O16 Ti13 Ti19 130.94(14)
O11 Ti13 Ti19 82.32(13)
O49 Ti13 Ti19 35.12(11)
O48 Ti13 Ti19 79.82(12)
O10 Ti13 Ti19 40.22(10)
O43 Ti13 Ti18 130.75(15)
O16 Ti13 Ti18 82.01(13)
O11 Ti13 Ti18 126.24(13)
O49 Ti13 Ti18 80.98(11)
O48 Ti13 Ti18 35.03(11)
O10 Ti13 Ti18 39.73(10)
Ti19 Ti13 Ti18 60.88(4)
O43 Ti13 Na1 108.05(16)
O16 Ti13 Na1 53.01(13)
O11 Ti13 Na1 44.45(13)
O49 Ti13 Na1 132.85(12)
O48 Ti13 Na1 136.32(13)
O10 Ti13 Na1 87.48(11)
Ti19 Ti13 Na1 110.45(6)
Ti18 Ti13 Na1 111.85(6)
O50 Ti14 O18 102.63(19)
O50 Ti14 O44 101.8(2)
O18 Ti14 O44 90.49(17)
O50 Ti14 O24 102.09(19)
O18 Ti14 O24 78.26(16)
O44 Ti14 O24 155.34(17)
O50 Ti14 O51 96.41(19)
O18 Ti14 O51 159.96(16)
O44 Ti14 O51 91.72(18)
O24 Ti14 O51 91.79(16)
O50 Ti14 O8 169.81(19)
O18 Ti14 O8 87.48(15)
O44 Ti14 O8 79.10(16)
O24 Ti14 O8 78.55(15)
O51 Ti14 O8 73.41(15)
O50 Ti14 Ti3 142.19(16)
O18 Ti14 Ti3 80.51(12)
O44 Ti14 Ti3 115.96(13)
O24 Ti14 Ti3 40.95(11)
O51 Ti14 Ti3 80.63(12)
O8 Ti14 Ti3 37.61(10)
O50 Ti14 Ti5 98.49(16)
O18 Ti14 Ti5 37.17(12)
O44 Ti14 Ti5 127.05(13)
O24 Ti14 Ti5 42.30(11)
O51 Ti14 Ti5 133.77(12)
O8 Ti14 Ti5 88.82(10)
Ti3 Ti14 Ti5 61.30(4)
O50 Ti14 Ti11 140.80(16)
O18 Ti14 Ti11 81.07(12)
O44 Ti14 Ti11 39.07(12)
O24 Ti14 Ti11 116.71(11)
O51 Ti14 Ti11 88.16(13)
O8 Ti14 Ti11 41.26(10)
Ti3 Ti14 Ti11 77.00(5)
Ti5 Ti14 Ti11 106.17(4)
O50 Ti14 Ti15 131.26(16)
O18 Ti14 Ti15 126.09(12)
O44 Ti14 Ti15 81.04(13)
O24 Ti14 Ti15 87.94(11)
O51 Ti14 Ti15 35.11(12)
O8 Ti14 Ti15 38.61(10)
Ti3 Ti14 Ti15 57.36(4)
Ti5 Ti14 Ti15 118.65(4)
Ti11 Ti14 Ti15 59.38(4)
O52 Ti15 O19 102.42(19)
O52 Ti15 O45 100.67(19)
O19 Ti15 O45 89.90(17)
O52 Ti15 O25 103.47(18)
O19 Ti15 O25 78.05(16)
O45 Ti15 O25 154.81(16)
O52 Ti15 O51 96.48(19)
O19 Ti15 O51 159.84(16)
O45 Ti15 O51 93.47(18)
O25 Ti15 O51 90.86(16)
O52 Ti15 O8 169.74(19)
O19 Ti15 O8 87.84(15)
O45 Ti15 O8 79.28(15)
O25 Ti15 O8 78.25(15)
O51 Ti15 O8 73.32(15)
O52 Ti15 Ti3 143.58(15)
O19 Ti15 Ti3 80.35(11)
O45 Ti15 Ti3 115.71(12)
O25 Ti15 Ti3 40.89(11)
O51 Ti15 Ti3 80.28(12)
O8 Ti15 Ti3 37.38(10)
O52 Ti15 Ti6 99.27(16)
O19 Ti15 Ti6 36.80(11)
O45 Ti15 Ti6 126.08(13)
O25 Ti15 Ti6 42.43(11)
O51 Ti15 Ti6 133.01(12)
O8 Ti15 Ti6 88.81(11)
Ti3 Ti15 Ti6 61.26(4)
O52 Ti15 Ti11 139.53(15)
O19 Ti15 Ti11 82.01(12)
O45 Ti15 Ti11 38.85(11)
O25 Ti15 Ti11 116.68(11)
O51 Ti15 Ti11 88.20(12)
O8 Ti15 Ti11 41.33(10)
Ti3 Ti15 Ti11 76.87(5)
Ti6 Ti15 Ti11 106.60(5)
O52 Ti15 Ti14 131.17(16)
O19 Ti15 Ti14 126.39(12)
O45 Ti15 Ti14 82.32(12)
O25 Ti15 Ti14 87.16(11)
O51 Ti15 Ti14 35.06(11)
O8 Ti15 Ti14 38.57(10)
Ti3 Ti15 Ti14 57.01(4)
Ti6 Ti15 Ti14 118.26(4)
Ti11 Ti15 Ti14 59.46(4)
O53 Ti16 O20 102.8(2)
O53 Ti16 O46 101.9(2)
O20 Ti16 O46 90.79(18)
O53 Ti16 O26 102.04(19)
O20 Ti16 O26 78.28(16)
O46 Ti16 O26 155.32(17)
O53 Ti16 O54 95.9(2)
O20 Ti16 O54 159.29(17)
O46 Ti16 O54 93.85(19)
O26 Ti16 O54 89.41(17)
O53 Ti16 O9 169.07(19)
O20 Ti16 O9 87.95(15)
O46 Ti16 O9 79.39(16)
O26 Ti16 O9 78.18(15)
O54 Ti16 O9 73.15(16)
O53 Ti16 Ti4 142.57(16)
O20 Ti16 Ti4 79.75(12)
O46 Ti16 Ti4 115.43(13)
O26 Ti16 Ti4 41.22(11)
O54 Ti16 Ti4 80.03(12)
O9 Ti16 Ti4 37.03(10)
O53 Ti16 Ti6 98.74(16)
O20 Ti16 Ti6 36.43(12)
O46 Ti16 Ti6 126.60(13)
O26 Ti16 Ti6 43.02(11)
O54 Ti16 Ti6 132.15(13)
O9 Ti16 Ti6 88.87(11)
Ti4 Ti16 Ti6 61.16(4)
O53 Ti16 Ti12 141.37(16)
O20 Ti16 Ti12 81.94(12)
O46 Ti16 Ti12 39.43(12)
O26 Ti16 Ti12 116.35(12)
O54 Ti16 Ti12 88.89(14)
O9 Ti16 Ti12 41.06(11)
Ti4 Ti16 Ti12 76.03(4)
Ti6 Ti16 Ti12 106.15(4)
O53 Ti16 Ti17 130.77(16)
O20 Ti16 Ti17 126.32(12)
O46 Ti16 Ti17 81.72(13)
O26 Ti16 Ti17 87.04(12)
O54 Ti16 Ti17 35.24(12)
O9 Ti16 Ti17 38.39(10)
Ti4 Ti16 Ti17 57.27(4)
Ti6 Ti16 Ti17 118.43(5)
Ti12 Ti16 Ti17 59.20(4)
O55 Ti17 O21 102.4(2)
O55 Ti17 O47 101.9(2)
O21 Ti17 O47 91.05(19)
O55 Ti17 O27 102.7(2)
O21 Ti17 O27 78.44(17)
O47 Ti17 O27 154.78(17)
O55 Ti17 O54 96.2(2)
O21 Ti17 O54 159.66(17)
O47 Ti17 O54 93.21(19)
O27 Ti17 O54 89.51(17)
O55 Ti17 O9 169.5(2)
O21 Ti17 O9 88.01(16)
O47 Ti17 O9 78.98(16)
O27 Ti17 O9 77.82(15)
O54 Ti17 O9 73.34(16)
O55 Ti17 Ti4 142.91(17)
O21 Ti17 Ti4 80.08(12)
O47 Ti17 Ti4 115.12(13)
O27 Ti17 Ti4 40.84(11)
O54 Ti17 Ti4 80.11(12)
O9 Ti17 Ti4 37.03(10)
O55 Ti17 Ti7 99.04(17)
O21 Ti17 Ti7 36.18(13)
O47 Ti17 Ti7 126.48(14)
O27 Ti17 Ti7 43.37(12)
O54 Ti17 Ti7 132.59(13)
O9 Ti17 Ti7 88.54(11)
Ti4 Ti17 Ti7 61.17(4)
O55 Ti17 Ti12 141.00(17)
O21 Ti17 Ti12 81.84(13)
O47 Ti17 Ti12 39.12(12)
O27 Ti17 Ti12 115.99(12)
O54 Ti17 Ti12 88.99(13)
O9 Ti17 Ti12 41.07(11)
Ti4 Ti17 Ti12 76.08(4)
Ti7 Ti17 Ti12 105.61(4)
O55 Ti17 Ti16 131.04(18)
O21 Ti17 Ti16 126.54(12)
O47 Ti17 Ti16 81.05(14)
O27 Ti17 Ti16 86.90(12)
O54 Ti17 Ti16 35.30(12)
O9 Ti17 Ti16 38.53(11)
Ti4 Ti17 Ti16 57.31(4)
Ti7 Ti17 Ti16 118.47(5)
Ti12 Ti17 Ti16 59.25(4)
O56 Ti18 O22 102.3(2)
O56 Ti18 O48 102.7(2)
O22 Ti18 O48 89.73(18)
O56 Ti18 O28 102.28(19)
O22 Ti18 O28 77.92(17)
O48 Ti18 O28 153.94(16)
O56 Ti18 O57 96.4(2)
O22 Ti18 O57 160.32(16)
O48 Ti18 O57 92.35(18)
O28 Ti18 O57 92.04(17)
O56 Ti18 O10 170.0(2)
O22 Ti18 O10 87.58(16)
O48 Ti18 O10 78.58(16)
O28 Ti18 O10 78.05(15)
O57 Ti18 O10 73.68(15)
O56 Ti18 Ti2 142.38(16)
O22 Ti18 Ti2 80.73(12)
O48 Ti18 Ti2 114.82(12)
O28 Ti18 Ti2 40.99(11)
O57 Ti18 Ti2 80.64(12)
O10 Ti18 Ti2 37.06(10)
O56 Ti18 Ti7 98.76(16)
O22 Ti18 Ti7 36.78(12)
O48 Ti18 Ti7 125.70(14)
O28 Ti18 Ti7 42.22(12)
O57 Ti18 Ti7 133.92(13)
O10 Ti18 Ti7 88.18(11)
Ti2 Ti18 Ti7 61.31(4)
O56 Ti18 Ti13 141.75(16)
O22 Ti18 Ti13 80.87(12)
O48 Ti18 Ti13 39.04(12)
O28 Ti18 Ti13 115.48(11)
O57 Ti18 Ti13 88.48(12)
O10 Ti18 Ti13 40.71(10)
Ti2 Ti18 Ti13 75.86(5)
Ti7 Ti18 Ti13 104.92(5)
O56 Ti18 Ti19 131.14(18)
O22 Ti18 Ti19 126.56(12)
O48 Ti18 Ti19 81.03(13)
O28 Ti18 Ti19 87.99(12)
O57 Ti18 Ti19 35.05(11)
O10 Ti18 Ti19 38.98(11)
Ti2 Ti18 Ti19 57.29(4)
Ti7 Ti18 Ti19 118.59(5)
Ti13 Ti18 Ti19 59.39(4)
O58 Ti19 O17 101.76(19)
O58 Ti19 O49 102.59(19)
O17 Ti19 O49 88.97(17)
O58 Ti19 O23 102.39(18)
O17 Ti19 O23 78.01(16)
O49 Ti19 O23 153.70(16)
O58 Ti19 O57 95.93(19)
O17 Ti19 O57 160.91(17)
O49 Ti19 O57 94.18(18)
O23 Ti19 O57 91.29(17)
O58 Ti19 O10 169.61(19)
O17 Ti19 O10 88.52(15)
O49 Ti19 O10 78.86(16)
O23 Ti19 O10 78.06(15)
O57 Ti19 O10 73.68(16)
O58 Ti19 Ti2 142.52(15)
O17 Ti19 Ti2 80.72(11)
O49 Ti19 Ti2 114.88(13)
O23 Ti19 Ti2 40.91(11)
O57 Ti19 Ti2 80.87(12)
O10 Ti19 Ti2 37.17(10)
O58 Ti19 Ti5 98.58(15)
O17 Ti19 Ti5 36.49(11)
O49 Ti19 Ti5 124.68(12)
O23 Ti19 Ti5 42.57(11)
O57 Ti19 Ti5 133.61(13)
O10 Ti19 Ti5 88.76(11)
Ti2 Ti19 Ti5 61.33(4)
O58 Ti19 Ti13 141.40(15)
O17 Ti19 Ti13 81.71(12)
O49 Ti19 Ti13 38.80(12)
O23 Ti19 Ti13 115.79(11)
O57 Ti19 Ti13 88.98(13)
O10 Ti19 Ti13 41.00(10)
Ti2 Ti19 Ti13 76.08(4)
Ti5 Ti19 Ti13 105.46(4)
O58 Ti19 Ti18 130.90(16)
O17 Ti19 Ti18 127.29(12)
O49 Ti19 Ti18 82.37(13)
O23 Ti19 Ti18 87.48(12)
O57 Ti19 Ti18 35.25(12)
O10 Ti19 Ti18 38.78(10)
Ti2 Ti19 Ti18 57.39(4)
Ti5 Ti19 Ti18 118.72(5)
Ti13 Ti19 Ti18 59.74(4)
O65 Ti20 O34 100.8(2)
O65 Ti20 O29 101.83(19)
O34 Ti20 O29 93.93(18)
O65 Ti20 O66 96.08(19)
O34 Ti20 O66 95.76(19)
O29 Ti20 O66 157.63(17)
O65 Ti20 O24 97.06(18)
O34 Ti20 O24 161.18(18)
O29 Ti20 O24 76.62(15)
O66 Ti20 O24 88.06(16)
O65 Ti20 O2 166.04(18)
O34 Ti20 O2 90.10(17)
O29 Ti20 O2 85.89(15)
O66 Ti20 O2 74.00(15)
O24 Ti20 O2 73.20(14)
O65 Ti20 Ti5 95.78(15)
O34 Ti20 Ti5 129.85(15)
O29 Ti20 Ti5 36.12(11)
O66 Ti20 Ti5 129.15(13)
O24 Ti20 Ti5 41.42(11)
O2 Ti20 Ti5 83.56(10)
O65 Ti20 Ti3 131.78(15)
O34 Ti20 Ti3 127.25(15)
O29 Ti20 Ti3 80.44(12)
O66 Ti20 Ti3 77.65(12)
O24 Ti20 Ti3 35.83(10)
O2 Ti20 Ti3 37.43(10)
Ti5 Ti20 Ti3 58.15(3)
O65 Ti20 Ti21 129.72(15)
O34 Ti20 Ti21 86.40(14)
O29 Ti20 Ti21 127.49(12)
O66 Ti20 Ti21 33.73(12)
O24 Ti20 Ti21 86.65(11)
O2 Ti20 Ti21 41.62(9)
Ti5 Ti20 Ti21 117.35(5)
Ti3 Ti20 Ti21 59.35(3)
O67 Ti21 O35 101.65(19)
O67 Ti21 O30 101.50(18)
O35 Ti21 O30 93.77(18)
O67 Ti21 O66 96.48(19)
O35 Ti21 O66 95.41(19)
O30 Ti21 O66 157.71(16)
O67 Ti21 O25 96.96(18)
O35 Ti21 O25 160.31(17)
O30 Ti21 O25 76.15(15)
O66 Ti21 O25 88.76(16)
O67 Ti21 O2 166.25(18)
O35 Ti21 O2 89.13(16)
O30 Ti21 O2 86.10(15)
O66 Ti21 O2 73.79(15)
O25 Ti21 O2 73.54(14)
O67 Ti21 Ti6 95.96(15)
O35 Ti21 Ti6 129.33(15)
O30 Ti21 Ti6 35.88(11)
O66 Ti21 Ti6 129.40(13)
O25 Ti21 Ti6 41.06(11)
O2 Ti21 Ti6 83.43(10)
O67 Ti21 Ti3 131.88(15)
O35 Ti21 Ti3 126.35(13)
O30 Ti21 Ti3 80.50(11)
O66 Ti21 Ti3 77.69(12)
O25 Ti21 Ti3 36.09(10)
O2 Ti21 Ti3 37.52(10)
Ti6 Ti21 Ti3 58.04(3)
O67 Ti21 Ti20 130.07(15)
O35 Ti21 Ti20 85.63(13)
O30 Ti21 Ti20 127.52(11)
O66 Ti21 Ti20 33.69(12)
O25 Ti21 Ti20 87.29(11)
O2 Ti21 Ti20 41.45(10)
Ti6 Ti21 Ti20 117.29(4)
Ti3 Ti21 Ti20 59.43(4)
O68 Ti22 O36 99.0(2)
O68 Ti22 O30 101.8(2)
O36 Ti22 O30 93.61(18)
O68 Ti22 O69 96.8(2)
O36 Ti22 O69 89.3(2)
O30 Ti22 O69 160.42(17)
O68 Ti22 O26 98.7(2)
O36 Ti22 O26 161.57(17)
O30 Ti22 O26 77.93(16)
O69 Ti22 O26 93.43(18)
O68 Ti22 O3 168.5(2)
O36 Ti22 O3 88.93(16)
O30 Ti22 O3 85.76(15)
O69 Ti22 O3 74.94(16)
O26 Ti22 O3 74.26(14)
O68 Ti22 Ti29 97.50(18)
O36 Ti22 Ti29 41.83(15)
O30 Ti22 Ti29 133.90(14)
O69 Ti22 Ti29 47.76(16)
O26 Ti22 Ti29 139.44(14)
O3 Ti22 Ti29 82.91(12)
O68 Ti22 Ti6 97.44(17)
O36 Ti22 Ti6 129.70(15)
O30 Ti22 Ti6 36.38(11)
O69 Ti22 Ti6 135.07(14)
O26 Ti22 Ti6 42.31(11)
O3 Ti22 Ti6 83.52(10)
Ti29 Ti22 Ti6 164.11(8)
O68 Ti22 Ti4 134.27(18)
O36 Ti22 Ti4 126.51(13)
O30 Ti22 Ti4 81.27(12)
O69 Ti22 Ti4 81.43(13)
O26 Ti22 Ti4 36.57(11)
O3 Ti22 Ti4 37.75(10)
Ti29 Ti22 Ti4 113.03(8)
Ti6 Ti22 Ti4 58.58(4)
O68 Ti22 Ti23 129.28(18)
O36 Ti22 Ti23 85.80(14)
O30 Ti22 Ti23 128.40(12)
O69 Ti22 Ti23 32.51(12)
O26 Ti22 Ti23 86.79(12)
O3 Ti22 Ti23 42.66(10)
Ti29 Ti22 Ti23 54.61(8)
Ti6 Ti22 Ti23 117.88(5)
Ti4 Ti22 Ti23 59.44(4)
O70 Ti23 O37 100.7(2)
O70 Ti23 O31 101.4(2)
O37 Ti23 O31 92.89(19)
O70 Ti23 O69 98.2(2)
O37 Ti23 O69 89.5(2)
O31 Ti23 O69 159.43(17)
O70 Ti23 O27 98.0(2)
O37 Ti23 O27 160.50(18)
O31 Ti23 O27 77.87(17)
O69 Ti23 O27 93.34(18)
O70 Ti23 O3 168.2(2)
O37 Ti23 O3 88.54(17)
O31 Ti23 O3 85.35(15)
O69 Ti23 O3 74.29(16)
O27 Ti23 O3 73.76(15)
O70 Ti23 Ti29 98.9(2)
O37 Ti23 Ti29 41.66(15)
O31 Ti23 Ti29 133.08(15)
O69 Ti23 Ti29 48.25(15)
O27 Ti23 Ti29 139.81(14)
O3 Ti23 Ti29 83.03(12)
O70 Ti23 Ti7 96.26(19)
O37 Ti23 Ti7 128.68(14)
O31 Ti23 Ti7 36.06(12)
O69 Ti23 Ti7 135.31(14)
O27 Ti23 Ti7 42.70(12)
O3 Ti23 Ti7 83.47(10)
Ti29 Ti23 Ti7 163.59(8)
O70 Ti23 Ti4 133.18(19)
O37 Ti23 Ti4 126.07(14)
O31 Ti23 Ti4 80.82(12)
O69 Ti23 Ti4 81.26(13)
O27 Ti23 Ti4 36.04(11)
O3 Ti23 Ti4 37.77(10)
Ti29 Ti23 Ti4 113.54(8)
Ti7 Ti23 Ti4 58.56(4)
O70 Ti23 Ti22 130.53(18)
O37 Ti23 Ti22 85.75(14)
O31 Ti23 Ti22 127.41(12)
O69 Ti23 Ti22 32.43(12)
O27 Ti23 Ti22 86.40(12)
O3 Ti23 Ti22 42.08(10)
Ti29 Ti23 Ti22 55.26(7)
Ti7 Ti23 Ti22 117.67(5)
Ti4 Ti23 Ti22 59.31(4)
O32 Ti24 O62 101.2(2)
O32 Ti24 O31 94.02(19)
O62 Ti24 O31 101.8(2)
O32 Ti24 O63 95.75(19)
O62 Ti24 O63 96.3(2)
O31 Ti24 O63 157.34(16)
O32 Ti24 O28 160.47(17)
O62 Ti24 O28 97.48(19)
O31 Ti24 O28 76.50(16)
O63 Ti24 O28 87.78(17)
O32 Ti24 O4 89.23(17)
O62 Ti24 O4 166.34(18)
O31 Ti24 O4 86.07(15)
O63 Ti24 O4 73.69(15)
O28 Ti24 O4 73.30(14)
O32 Ti24 Ti7 129.82(14)
O62 Ti24 Ti7 96.08(17)
O31 Ti24 Ti7 36.07(12)
O63 Ti24 Ti7 128.77(13)
O28 Ti24 Ti7 41.34(11)
O4 Ti24 Ti7 83.68(10)
O32 Ti24 Ti2 126.33(14)
O62 Ti24 Ti2 132.33(16)
O31 Ti24 Ti2 80.40(12)
O63 Ti24 Ti2 77.33(12)
O28 Ti24 Ti2 35.95(10)
O4 Ti24 Ti2 37.39(10)
Ti7 Ti24 Ti2 58.15(4)
O32 Ti24 Ti25 85.85(15)
O62 Ti24 Ti25 129.79(16)
O31 Ti24 Ti25 127.49(12)
O63 Ti24 Ti25 33.63(12)
O28 Ti24 Ti25 86.58(12)
O4 Ti24 Ti25 41.43(10)
Ti7 Ti24 Ti25 117.21(5)
Ti2 Ti24 Ti25 59.19(4)
O64 Ti25 O33 100.9(2)
O64 Ti25 O29 102.6(2)
O33 Ti25 O29 94.02(18)
O64 Ti25 O63 96.0(2)
O33 Ti25 O63 95.54(19)
O29 Ti25 O63 157.09(17)
O64 Ti25 O23 96.97(19)
O33 Ti25 O23 161.12(17)
O29 Ti25 O23 76.12(16)
O63 Ti25 O23 88.51(17)
O64 Ti25 O4 166.0(2)
O33 Ti25 O4 89.81(17)
O29 Ti25 O4 85.49(15)
O63 Ti25 O4 73.78(15)
O23 Ti25 O4 73.59(14)
O64 Ti25 Ti5 96.29(17)
O33 Ti25 Ti5 129.59(14)
O29 Ti25 Ti5 35.76(11)
O63 Ti25 Ti5 129.35(13)
O23 Ti25 Ti5 41.26(11)
O4 Ti25 Ti5 83.50(10)
O64 Ti25 Ti2 131.80(16)
O33 Ti25 Ti2 127.13(14)
O29 Ti25 Ti2 80.03(12)
O63 Ti25 Ti2 77.60(12)
O23 Ti25 Ti2 36.06(10)
O4 Ti25 Ti2 37.59(10)
Ti5 Ti25 Ti2 58.09(4)
O64 Ti25 Ti24 129.43(18)
O33 Ti25 Ti24 86.04(15)
O29 Ti25 Ti24 127.08(12)
O63 Ti25 Ti24 33.55(11)
O23 Ti25 Ti24 87.27(12)
O4 Ti25 Ti24 41.60(10)
Ti5 Ti25 Ti24 117.47(5)
Ti2 Ti25 Ti24 59.56(4)
O74 Ti26 O34 101.8(2)
O74 Ti26 O33 101.5(2)
O34 Ti26 O33 88.43(19)
O74 Ti26 O75 94.8(2)
O34 Ti26 O75 90.60(19)
O33 Ti26 O75 163.54(19)
O74 Ti26 O73 94.9(2)
O34 Ti26 O73 163.15(19)
O33 Ti26 O73 89.87(19)
O75 Ti26 O73 86.32(19)
O74 Ti26 O1 164.2(2)
O34 Ti26 O1 89.45(17)
O33 Ti26 O1 89.69(17)
O75 Ti26 O1 73.87(17)
O73 Ti26 O1 73.78(17)
O74 Ti26 Ti27 129.21(16)
O34 Ti26 Ti27 85.71(14)
O33 Ti26 Ti27 129.11(14)
O75 Ti26 Ti27 34.48(13)
O73 Ti26 Ti27 82.38(13)
O1 Ti26 Ti27 39.84(11)
O74 Ti26 Ti28 129.26(17)
O34 Ti26 Ti28 128.72(14)
O33 Ti26 Ti28 85.79(15)
O75 Ti26 Ti28 82.02(15)
O73 Ti26 Ti28 34.43(13)
O1 Ti26 Ti28 39.71(11)
Ti27 Ti26 Ti28 60.47(4)
O76 Ti27 O35 102.1(2)
O76 Ti27 O36 100.5(2)
O35 Ti27 O36 87.51(18)
O76 Ti27 O75 95.8(2)
O35 Ti27 O75 92.20(19)
O36 Ti27 O75 163.46(18)
O76 Ti27 O71 94.6(2)
O35 Ti27 O71 162.79(19)
O36 Ti27 O71 85.4(2)
O75 Ti27 O71 90.1(2)
O76 Ti27 O1 165.06(19)
O35 Ti27 O1 89.82(17)
O36 Ti27 O1 88.86(17)
O75 Ti27 O1 74.61(17)
O71 Ti27 O1 74.38(18)
O76 Ti27 Ti29 99.31(18)
O35 Ti27 Ti29 124.38(15)
O36 Ti27 Ti29 38.09(14)
O75 Ti27 Ti29 135.66(16)
O71 Ti27 Ti29 47.39(18)
O1 Ti27 Ti29 80.81(13)
O76 Ti27 Ti26 130.70(16)
O35 Ti27 Ti26 86.92(13)
O36 Ti27 Ti26 128.51(13)
O75 Ti27 Ti26 35.04(13)
O71 Ti27 Ti26 85.23(15)
O1 Ti27 Ti26 40.01(11)
Ti29 Ti27 Ti26 115.18(8)
O76 Ti27 Ti28 129.30(17)
O35 Ti27 Ti28 128.53(13)
O36 Ti27 Ti28 85.46(13)
O75 Ti27 Ti28 81.81(14)
O71 Ti27 Ti28 35.20(13)
O1 Ti27 Ti28 39.20(11)
Ti29 Ti27 Ti28 56.57(7)
Ti26 Ti27 Ti28 59.79(4)
O72 Ti28 O32 101.7(2)
O72 Ti28 O37 100.6(2)
O32 Ti28 O37 87.62(19)
O72 Ti28 O73 95.5(2)
O32 Ti28 O73 91.37(19)
O37 Ti28 O73 163.77(19)
O72 Ti28 O71 95.1(2)
O32 Ti28 O71 162.83(19)
O37 Ti28 O71 85.7(2)
O73 Ti28 O71 90.6(2)
O72 Ti28 O1 165.2(2)
O32 Ti28 O1 89.84(17)
O37 Ti28 O1 89.07(17)
O73 Ti28 O1 74.73(17)
O71 Ti28 O1 74.25(18)
O72 Ti28 Ti29 99.23(18)
O32 Ti28 Ti29 124.44(16)
O37 Ti28 Ti29 37.91(15)
O73 Ti28 Ti29 136.79(15)
O71 Ti28 Ti29 47.90(18)
O1 Ti28 Ti29 81.45(12)
O72 Ti28 Ti26 130.49(19)
O32 Ti28 Ti26 86.81(15)
O37 Ti28 Ti26 128.66(14)
O73 Ti28 Ti26 35.13(12)
O71 Ti28 Ti26 85.03(17)
O1 Ti28 Ti26 39.96(11)
Ti29 Ti28 Ti26 115.81(8)
O72 Ti28 Ti27 129.58(18)
O32 Ti28 Ti27 128.68(14)
O37 Ti28 Ti27 85.77(14)
O73 Ti28 Ti27 82.23(14)
O71 Ti28 Ti27 34.99(14)
O1 Ti28 Ti27 39.28(11)
Ti29 Ti28 Ti27 57.27(7)
Ti26 Ti28 Ti27 59.74(4)
O77 Ti29 O78 78.7(11)
O77 Ti29 O37 97.0(8)
O78 Ti29 O37 173.9(9)
O77 Ti29 O36 160.1(9)
O78 Ti29 O36 81.8(7)
O37 Ti29 O36 102.8(2)
O77 Ti29 O69 104.7(9)
O78 Ti29 O69 95.2(8)
O37 Ti29 O69 81.7(2)
O36 Ti29 O69 80.7(2)
O77 Ti29 O71 103.5(8)
O78 Ti29 O71 105.9(8)
O37 Ti29 O71 79.2(2)
O36 Ti29 O71 78.3(2)
O69 Ti29 O71 147.5(2)
O77 Ti29 Ti23 100.2(8)
O78 Ti29 Ti23 137.3(8)
O37 Ti29 Ti23 38.84(14)
O36 Ti29 Ti23 96.72(17)
O69 Ti29 Ti23 43.17(13)
O71 Ti29 Ti23 115.62(18)
O77 Ti29 Ti22 141.6(8)
O78 Ti29 Ti22 84.5(7)
O37 Ti29 Ti22 96.59(17)
O36 Ti29 Ti22 38.29(14)
O69 Ti29 Ti22 42.65(13)
O71 Ti29 Ti22 114.30(17)
Ti23 Ti29 Ti22 70.12(9)
O77 Ti29 Ti28 101.4(8)
O78 Ti29 Ti28 147.7(8)
O37 Ti29 Ti28 37.04(15)
O36 Ti29 Ti28 93.06(17)
O69 Ti29 Ti28 115.51(17)
O71 Ti29 Ti28 42.19(14)
Ti23 Ti29 Ti28 74.87(9)
Ti22 Ti29 Ti28 110.88(11)
O77 Ti29 Ti27 140.5(8)
O78 Ti29 Ti27 93.0(8)
O37 Ti29 Ti27 93.08(18)
O36 Ti29 Ti27 36.80(14)
O69 Ti29 Ti27 114.52(16)
O71 Ti29 Ti27 41.50(14)
Ti23 Ti29 Ti27 111.19(11)
Ti22 Ti29 Ti27 74.03(8)
Ti28 Ti29 Ti27 66.16(8)
O74 C71 C72 118.0(9)
O67 C59 C60 111.4(9)
O62 C49A C50A 108.6(14)
O41 C7 C8 116.0(13)
O76 C75A C76A 110.3(16)
O56 C37 C38 105(2)
O61 C47 C48 109.7(7)
O64 C53 C54 103.9(12)
O68 C61A C62A 104.7(11)
O50 C26A C25A 107(3)
O72 C67A C68A 111.2(14)
O43 C11 C12 135.3(9)
O65 C55A C56A 111(4)
O70 C65 C66 113.0(14)

loop_
_geom_bond_atom_site_label_1
_geom_bond_atom_site_label_2
_geom_bond_distance
C1 O38 1.410(7)
C1 C2 1.467(10)
C3 O39 1.400(9)
C3 C4 1.465(8)
C5 O40 1.399(8)
C5 C6 1.478(8)
C7A C8A 1.36(7)
C7A O41 1.41(5)
C8 C7 1.399(19)
C9 O42 1.357(10)
C9 C10 1.473(5)
C13 O44 1.435(7)
C13 C14 1.465(10)
C15 O45 1.415(7)
C15 C16 1.441(9)
C17 O46 1.427(7)
C17 C18 1.475(8)
C19 O47 1.420(7)
C19 C20 1.476(8)
C21 O48 1.441(7)
C21 C22 1.483(9)
C23 O49 1.440(7)
C23 C24 1.481(10)
C25 O50 1.401(19)
C25 C26 1.490(10)
C27 O51 1.445(7)
C27 C28 1.508(11)
C29 O52 1.389(8)
C29 C30 1.466(8)
C31 O53 1.388(9)
C31 C32 1.439(11)
C33 O54 1.422(8)
C33 C34 1.519(12)
C35 O55 1.401(9)
C35 C36 1.461(8)
C37A O56 1.411(8)
C37A C38A 1.481(10)
C39 O57 1.446(8)
C39 C40 1.500(11)
C41 O58 1.390(9)
C41 C42 1.457(12)
C43 O59 1.398(4)
C43 C44 1.463(5)
C45 O60 1.417(7)
C45 C46 1.532(9)
C49 O62 1.404(8)
C49 C50 1.484(10)
C51 O63 1.459(7)
C51 C52 1.526(11)
C53A O64 1.400(8)
C53A C54A 1.489(9)
C55 O65 1.409(11)
C55 C56 1.495(9)
C57 O66 1.448(7)
C57 C58 1.497(12)
C59A O67 1.408(10)
C59A C60A 1.493(10)
C61 O68 1.419(7)
C61 C62 1.497(7)
C63 O69 1.406(9)
C63 C64 1.505(10)
C65A O70 1.405(8)
C65A C66A 1.473(9)
C67 O72 1.390(13)
C67 C68 1.492(7)
C69 O73 1.448(8)
C69 C70 1.482(11)
C73 C74 1.460(8)
C73 O75 1.488(12)
C75 O76 1.34(3)
C75 C76 1.491(10)
C77 O71 1.454(8)
C77 C78 1.478(10)
C79 O77 1.421(10)
C79 C80 1.505(10)
C81 O78 1.403(10)
C81 C82 1.500(10)
O1 Ti1 1.828(4)
O1 Ti28 2.171(4)
O1 Ti27 2.175(4)
O1 Ti26 2.183(4)
O2 Ti1 1.855(4)
O2 Ti3 2.038(4)
O2 Ti20 2.236(4)
O2 Ti21 2.244(4)
O3 Ti1 1.845(4)
O3 Ti4 2.037(4)
O3 Ti22 2.251(4)
O3 Ti23 2.276(4)
O4 Ti1 1.852(4)
O4 Ti2 2.040(4)
O4 Ti25 2.238(4)
O4 Ti24 2.245(4)
O5 Ti3 1.897(4)
O5 Ti2 1.906(4)
O5 Ti5 2.147(4)
O6 Ti4 1.898(4)
O6 Ti3 1.911(4)
O6 Ti6 2.137(4)
O7 Ti4 1.891(4)
O7 Ti2 1.911(4)
O7 Ti7 2.145(4)
O8 Ti3 1.881(4)
O8 Ti14 2.113(4)
O8 Ti15 2.115(4)
O8 Ti11 2.168(4)
O9 Ti4 1.876(4)
O9 Ti17 2.112(4)
O9 Ti16 2.119(4)
O9 Ti12 2.152(4)
O10 Ti2 1.867(4)
O10 Ti18 2.109(4)
O10 Ti19 2.118(4)
O10 Ti13 2.152(4)
O11 Ti13 1.839(4)
O11 Ti8 1.847(4)
O11 Na1 2.544(5)
O12 Ti11 1.800(4)
O12 Ti8 1.869(4)
O12 Na1 2.744(5)
O13 Ti11 1.836(4)
O13 Ti9 1.845(4)
O13 Na1 2.542(5)
O14 Ti12 1.817(4)
O14 Ti9 1.863(4)
O14 Na1 2.599(5)
O15 Ti12 1.821(4)
O15 Ti10 1.861(4)
O15 Na1 2.793(5)
O16 Ti13 1.811(4)
O16 Ti10 1.862(4)
O16 Na1 2.817(5)
O17 Ti19 1.908(4)
O17 Ti8 1.990(4)
O17 Ti5 1.998(4)
O18 Ti14 1.907(4)
O18 Ti8 1.987(4)
O18 Ti5 2.019(4)
O19 Ti15 1.905(4)
O19 Ti9 1.992(4)
O19 Ti6 2.001(4)
O20 Ti16 1.901(4)
O20 Ti9 1.998(4)
O20 Ti6 2.004(4)
O21 Ti17 1.911(4)
O21 Ti10 1.984(4)
O21 Ti7 2.002(4)
O22 Ti18 1.924(4)
O22 Ti10 1.980(4)
O22 Ti7 2.002(4)
O23 Ti19 1.995(4)
O23 Ti2 2.019(4)
O23 Ti25 2.083(4)
O23 Ti5 2.178(4)
O24 Ti14 1.990(4)
O24 Ti3 2.018(4)
O24 Ti20 2.076(4)
O24 Ti5 2.169(4)
O25 Ti15 1.997(4)
O25 Ti3 2.024(4)
O25 Ti21 2.078(4)
O25 Ti6 2.166(4)
O26 Ti16 2.001(4)
O26 Ti22 2.037(4)
O26 Ti4 2.043(4)
O26 Ti6 2.198(4)
O27 Ti17 1.995(4)
O27 Ti4 2.030(4)
O27 Ti23 2.032(4)
O27 Ti7 2.219(4)
O28 Ti18 1.994(4)
O28 Ti2 2.025(4)
O28 Ti24 2.085(4)
O28 Ti7 2.166(4)
O29 Ti20 1.931(4)
O29 Ti25 1.946(4)
O29 Ti5 2.026(4)
O30 Ti22 1.937(4)
O30 Ti21 1.948(4)
O30 Ti6 2.023(4)
O31 Ti23 1.939(4)
O31 Ti24 1.953(4)
O31 Ti7 2.019(4)
O32 Ti24 1.796(4)
O32 Ti28 1.868(4)
O33 Ti25 1.809(4)
O33 Ti26 1.877(4)
O34 Ti20 1.808(4)
O34 Ti26 1.865(4)
O35 Ti21 1.804(4)
O35 Ti27 1.862(4)
O36 Ti22 1.838(4)
O36 Ti27 1.921(4)
O36 Ti29 1.978(5)
O37 Ti23 1.844(5)
O37 Ti28 1.916(5)
O37 Ti29 1.954(5)
O38 Ti8 1.790(4)
O39 Ti11 1.810(4)
O40 Ti9 1.791(4)
O41 C7 1.349(11)
O41 Ti12 1.817(4)
O42 Ti10 1.786(4)
O43 C11 1.411(10)
O43 Ti13 1.781(4)
O44 Ti14 1.940(4)
O44 Ti11 2.129(4)
O45 Ti15 1.943(4)
O45 Ti11 2.119(4)
O46 Ti16 1.929(4)
O46 Ti12 2.135(4)
O47 Ti17 1.926(4)
O47 Ti12 2.125(4)
O48 Ti18 1.942(4)
O48 Ti13 2.131(4)
O49 Ti19 1.941(4)
O49 Ti13 2.114(4)
O50 C26A 1.46(4)
O50 Ti14 1.765(4)
O51 Ti14 2.018(4)
O51 Ti15 2.021(4)
O52 Ti15 1.764(4)
O53 Ti16 1.770(4)
O54 Ti17 2.028(5)
O54 Ti16 2.031(4)
O55 Ti17 1.762(4)
O56 C37 1.421(10)
O56 Ti18 1.776(4)
O57 Ti19 2.007(4)
O57 Ti18 2.017(4)
O58 Ti19 1.772(4)
O59 Ti5 1.819(3)
O60 Ti6 1.810(4)
O61 C47 1.424(9)
O61 Ti7 1.808(4)
O62 C49A 1.420(10)
O62 Ti24 1.798(4)
O63 Ti24 2.013(4)
O63 Ti25 2.017(4)
O64 C53 1.411(9)
O64 Ti25 1.800(5)
O65 C55A 1.409(10)
O65 Ti20 1.802(4)
O66 Ti20 2.014(4)
O66 Ti21 2.017(4)
O67 C59 1.403(8)
O67 Ti21 1.795(4)
O68 C61A 1.409(9)
O68 Ti22 1.811(5)
O69 Ti22 1.980(4)
O69 Ti23 1.984(4)
O69 Ti29 2.164(6)
O70 C65 1.416(10)
O70 Ti23 1.801(4)
O71 Ti27 2.052(5)
O71 Ti28 2.063(5)
O71 Ti29 2.279(7)
O72 C67A 1.374(17)
O72 Ti28 1.787(5)
O73 Ti28 2.018(5)
O73 Ti26 2.053(5)
O74 C71 1.340(10)
O74 Ti26 1.799(5)
O75 Ti27 2.019(5)
O75 Ti26 2.048(5)
O76 C75A 1.39(2)
O76 Ti27 1.791(4)
O77 Ti29 1.7902(12)
O78 Ti29 1.7904(12)
Na1 O80S 2.241(15)
Na1 Ti9 3.445(3)
Na1 Ti11 3.466(3)
Na1 Ti13 3.507(3)
Na1 Ti12 3.520(3)
Na1 Ti8 3.533(3)
Ti1 Ti2 3.3948(17)
Ti2 Ti19 3.0477(16)
Ti2 Ti18 3.0509(18)
Ti2 Ti5 3.1776(17)
Ti2 Ti7 3.1780(17)
Ti2 Ti25 3.2887(17)
Ti2 Ti24 3.3010(19)
Ti3 Ti14 3.0431(16)
Ti3 Ti15 3.0552(17)
Ti3 Ti6 3.1728(16)
Ti3 Ti5 3.1735(16)
Ti3 Ti21 3.2914(16)
Ti3 Ti20 3.2943(17)
Ti4 Ti17 3.0649(17)
Ti4 Ti16 3.0664(16)
Ti4 Ti6 3.1823(19)
Ti4 Ti7 3.1878(18)
Ti4 Ti22 3.2798(17)
Ti4 Ti23 3.2842(19)
Ti5 Ti8 3.1186(17)
Ti5 Ti14 3.1781(18)
Ti5 Ti19 3.1785(18)
Ti6 Ti9 3.1178(18)
Ti6 Ti15 3.1697(17)
Ti6 Ti16 3.1856(18)
Ti7 Ti10 3.1158(19)
Ti7 Ti18 3.1787(18)
Ti7 Ti17 3.1963(18)
Ti11 Ti15 3.2464(17)
Ti11 Ti14 3.2492(17)
Ti12 Ti17 3.237(2)
Ti12 Ti16 3.2386(18)
Ti13 Ti19 3.2422(18)
Ti13 Ti18 3.2539(19)
Ti14 Ti15 3.3047(17)
Ti16 Ti17 3.313(2)
Ti18 Ti19 3.2911(19)
Ti20 Ti21 3.3535(17)
Ti22 Ti29 2.922(3)
Ti22 Ti23 3.344(2)
Ti23 Ti29 2.899(4)
Ti24 Ti25 3.3569(19)
Ti26 Ti27 3.3419(18)
Ti26 Ti28 3.343(2)
Ti27 Ti29 3.096(4)
Ti27 Ti28 3.366(2)
Ti28 Ti29 3.071(4)
C72 C71 1.454(8)
C60 C59 1.471(9)
C12 C11 1.502(5)
C50A C49A 1.493(10)
C75A C76A 1.487(10)
C37 C38 1.493(10)
C48 C47 1.514(7)
C53 C54 1.501(10)
C61A C62A 1.59(2)
C25A C26A 1.499(10)
C67A C68A 1.480(10)
C66 C65 1.471(10)
C56A C55A 1.499(10)
